data_4304328
loop_
_publ_author_name
'Fang-Fang Chen'
'Zu-Qiang Bian'
'Zhi-Wei Liu'
'Dao-Bo Nie'
'Zhu-Qi Chen'
'Chun-Hui Huang'

_publ_section_title
;
Highly Efficient Sensitized Red Emission from Europium (III) in Ir-Eu
Bimetallic Complexes by 3MLCT Energy Transfer
;
_journal_name_full 'Inorganic Chemistry'
_journal_page_first 2507
_journal_page_last 2513
_journal_paper_doi 10.1021/ic701817n
_journal_volume 47
_journal_year 2008
_chemical_formula_moiety 'C127.50 H91.50 Cl3 Eu F27 Ir3 N12 O11.50'
_chemical_formula_sum 'C127.5 H91.5 Cl3 Eu F27 Ir3 N12 O11.5'
_chemical_formula_weight 3323.54
_chemical_name_systematic
; 
 ? 
;
_space_group_IT_number 2
_symmetry_cell_setting triclinic
_symmetry_space_group_name_Hall '-P 1'
_symmetry_space_group_name_H-M 'P -1'
_atom_sites_solution_hydrogens geom
_atom_sites_solution_primary direct
_atom_sites_solution_secondary difmap
_audit_creation_method SHELXL-97
_cell_angle_alpha 84.32(4)
_cell_angle_beta 76.71(3)
_cell_angle_gamma 63.39(2)
_cell_formula_units_Z 2
_cell_length_a 16.153(10)
_cell_length_b 16.598(12)
_cell_length_c 28.10(2)
_cell_measurement_reflns_used 23420
_cell_measurement_temperature 113(2)
_cell_measurement_theta_max 22.5
_cell_measurement_theta_min 2.4
_cell_volume 6555(8)
_computing_cell_refinement cyrstalclear
_computing_data_collection cyrstalclear
_computing_data_reduction cyrstalclear
_computing_publication_material 'CrystalStructure 3.7.0'
_computing_structure_refinement 'SHELXL-97 (Sheldrick, 1997)'
_computing_structure_solution 'SHELXS-97 (Sheldrick, 1990)'
_diffrn_ambient_temperature 113(2)
_diffrn_measured_fraction_theta_full 0.965
_diffrn_measured_fraction_theta_max 0.965
_diffrn_measurement_device_type 'Rigaku Saturn'
_diffrn_measurement_method \w
_diffrn_radiation_monochromator CONFOCAL
_diffrn_radiation_source 'ROTATING ANODE'
_diffrn_radiation_type MoK\a
_diffrn_radiation_wavelength 0.71070
_diffrn_reflns_av_R_equivalents 0.1078
_diffrn_reflns_av_sigmaI/netI 0.1791
_diffrn_reflns_limit_h_max 19
_diffrn_reflns_limit_h_min -19
_diffrn_reflns_limit_k_max 19
_diffrn_reflns_limit_k_min -19
_diffrn_reflns_limit_l_max 33
_diffrn_reflns_limit_l_min -31
_diffrn_reflns_number 46076
_diffrn_reflns_theta_full 25.00
_diffrn_reflns_theta_max 25.00
_diffrn_reflns_theta_min 1.37
_diffrn_standards_decay_% 0.00
_diffrn_standards_interval_count 0
_diffrn_standards_number 0
_exptl_absorpt_coefficient_mu 3.669
_exptl_absorpt_correction_T_max 0.9302
_exptl_absorpt_correction_T_min 0.8099
_exptl_absorpt_correction_type multi-scan
_exptl_absorpt_process_details SADABS
_exptl_crystal_density_diffrn 1.684
_exptl_crystal_density_method 'not measured'
_exptl_crystal_F_000 3241
_exptl_crystal_size_max 0.06
_exptl_crystal_size_mid 0.04
_exptl_crystal_size_min 0.02
_refine_diff_density_max 2.154
_refine_diff_density_min -1.602
_refine_diff_density_rms 0.231
_refine_ls_extinction_method none
_refine_ls_goodness_of_fit_ref 1.182
_refine_ls_hydrogen_treatment constr
_refine_ls_matrix_type full
_refine_ls_number_parameters 1732
_refine_ls_number_reflns 22330
_refine_ls_number_restraints 237
_refine_ls_restrained_S_all 1.179
_refine_ls_R_factor_all 0.1713
_refine_ls_R_factor_gt 0.1203
_refine_ls_shift/su_max 0.002
_refine_ls_shift/su_mean 0.000
_refine_ls_structure_factor_coef Fsqd
_refine_ls_weighting_details 'calc w=1/[\s^2^(Fo^2^)+(0.0613P)^2^+83.6083P] where P=(Fo^2^+2Fc^2^)/3'
_refine_ls_weighting_scheme calc
_refine_ls_wR_factor_gt 0.2222
_refine_ls_wR_factor_ref 0.2597
_reflns_number_gt 14862
_reflns_number_total 22330
_reflns_threshold_expression >2sigma(I)
_cod_data_source_file ic701817n-file002.cif
_cod_data_source_block shelxl
_cod_depositor_comments
;
The following automatic conversions were performed:
'_exptl_absorpt_correction_type' value 'MULTI-SCAN' changed to
'multi-scan' according to
'/home/saulius/struct/CIF-dictionaries/cif_core.dic' dictionary named
'cif_core.dic' version 2.4.1 from 2010-06-29.

Automatic conversion script
Id: cif_fix_enum 1527 2010-12-29 10:47:43Z saulius 
;
_cod_original_cell_volume 6556(8)
_cod_original_formula_sum 'C127.50 H91.50 Cl3 Eu F27 Ir3 N12 O11.50'
_cod_database_code 4304328

loop_
_symmetry_equiv_pos_as_xyz
'x, y, z'
'-x, -y, -z'

loop_
_atom_site_label
_atom_site_type_symbol
_atom_site_fract_x
_atom_site_fract_y
_atom_site_fract_z
_atom_site_U_iso_or_equiv
_atom_site_adp_type
_atom_site_occupancy
_atom_site_symmetry_multiplicity
_atom_site_calc_flag
_atom_site_refinement_flags
_atom_site_disorder_assembly
_atom_site_disorder_group
Ir1 Ir -0.11556(6) 0.72046(5) 0.20096(3) 0.0329(2) Uani 1 1 d . . .
Ir2 Ir 0.30133(6) 0.11599(5) 0.11161(3) 0.0361(2) Uani 1 1 d . . .
Ir3 Ir -0.27018(6) 0.24914(5) 0.37073(3) 0.0315(2) Uani 1 1 d . . .
Eu1 Eu 0.05582(7) 0.34604(7) 0.28338(4) 0.0348(3) Uani 1 1 d . . .
Cl1 Cl -0.0407(4) 0.3597(3) 0.21769(18) 0.0442(13) Uani 1 1 d . . .
O1 O 0.0426(9) 0.4874(9) 0.2493(5) 0.037(3) Uani 1 1 d . . .
O2 O 0.0207(9) 0.4449(10) 0.3492(5) 0.045(4) Uani 1 1 d . . .
O3 O 0.1690(10) 0.2163(8) 0.2364(5) 0.037(3) Uani 1 1 d . . .
O4 O 0.2102(10) 0.3375(10) 0.2783(5) 0.048(4) Uani 1 1 d . . .
O5 O -0.0780(9) 0.3386(8) 0.3363(5) 0.035(3) Uani 1 1 d . . .
O6 O 0.1114(9) 0.2304(8) 0.3428(4) 0.039(4) Uani 1 1 d . . .
C1 C -0.2535(15) 0.7906(13) 0.2012(6) 0.034(5) Uani 1 1 d . . .
C2 C -0.3115(16) 0.8761(14) 0.2153(7) 0.046(6) Uani 1 1 d . . .
H2A H -0.2873 0.9123 0.2260 0.055 Uiso 1 1 calc R . .
C3 C -0.4084(15) 0.9123(15) 0.2142(8) 0.053(7) Uani 1 1 d . . .
C4 C -0.4490(16) 0.8649(19) 0.1981(8) 0.056(7) Uani 1 1 d . . .
H4A H -0.5142 0.8907 0.1970 0.068 Uiso 1 1 calc R . .
C5 C -0.3887(18) 0.7797(17) 0.1843(8) 0.050(6) Uani 1 1 d U . .
C6 C -0.2902(14) 0.7386(14) 0.1831(7) 0.035(5) Uani 1 1 d . . .
C7 C -0.2225(19) 0.6498(17) 0.1645(8) 0.057(7) Uani 1 1 d . . .
C8 C -0.2430(15) 0.5851(13) 0.1452(7) 0.034(5) Uani 1 1 d U . .
H8A H -0.3066 0.5959 0.1471 0.041 Uiso 1 1 calc R . .
C9 C -0.1664(18) 0.5047(14) 0.1233(7) 0.049(6) Uani 1 1 d . . .
H9A H -0.1774 0.4619 0.1089 0.059 Uiso 1 1 calc R . .
C10 C -0.0749(17) 0.4907(15) 0.1234(7) 0.045(6) Uani 1 1 d . . .
H10A H -0.0222 0.4397 0.1072 0.054 Uiso 1 1 calc R . .
C11 C -0.0609(18) 0.5494(15) 0.1467(7) 0.049(6) Uani 1 1 d . . .
H11A H 0.0013 0.5360 0.1497 0.059 Uiso 1 1 calc R . .
C12 C -0.1584(14) 0.6831(14) 0.2693(7) 0.040(5) Uani 1 1 d . . .
C13 C -0.1888(15) 0.6121(12) 0.2822(7) 0.038(5) Uani 1 1 d . . .
H13A H -0.1834 0.5723 0.2584 0.046 Uiso 1 1 calc R . .
C14 C -0.2252(15) 0.6058(12) 0.3300(7) 0.035(5) Uani 1 1 d . . .
C15 C -0.2331(14) 0.6577(14) 0.3664(7) 0.041(5) Uani 1 1 d . . .
H15A H -0.2582 0.6489 0.3995 0.049 Uiso 1 1 calc R . .
C16 C -0.2033(14) 0.7237(11) 0.3537(7) 0.030(5) Uani 1 1 d . . .
C17 C -0.1682(14) 0.7404(12) 0.3065(6) 0.032(5) Uani 1 1 d . . .
C18 C -0.1350(15) 0.8104(12) 0.2921(7) 0.040(5) Uani 1 1 d . . .
C19 C -0.1314(14) 0.8693(13) 0.3220(8) 0.043(6) Uani 1 1 d . . .
H19A H -0.1488 0.8658 0.3565 0.051 Uiso 1 1 calc R . .
C20 C -0.1020(17) 0.9337(15) 0.3010(8) 0.055(7) Uani 1 1 d . . .
H20A H -0.0985 0.9739 0.3214 0.066 Uiso 1 1 calc R . .
C21 C -0.0774(17) 0.9405(14) 0.2501(9) 0.055(6) Uani 1 1 d . . .
H21A H -0.0567 0.9843 0.2355 0.066 Uiso 1 1 calc R . .
C22 C -0.0844(14) 0.8810(14) 0.2220(8) 0.048(6) Uani 1 1 d . . .
H22A H -0.0704 0.8863 0.1874 0.057 Uiso 1 1 calc R . .
C23 C -0.1198(14) 0.8123(14) 0.0986(7) 0.041(5) Uani 1 1 d . . .
H23A H -0.1856 0.8282 0.1071 0.050 Uiso 1 1 calc R . .
C24 C -0.0820(18) 0.8392(15) 0.0532(8) 0.047(6) Uani 1 1 d . . .
H24A H -0.1221 0.8767 0.0321 0.056 Uiso 1 1 calc R . .
C25 C 0.0167(18) 0.8095(14) 0.0396(7) 0.044(6) Uani 1 1 d . . .
H25A H 0.0450 0.8236 0.0084 0.053 Uiso 1 1 calc R . .
C26 C 0.0710(14) 0.7596(13) 0.0726(7) 0.036(5) Uani 1 1 d U . .
C27 C 0.170(2) 0.7307(14) 0.0624(7) 0.064(8) Uani 1 1 d . . .
H27A H 0.1996 0.7453 0.0317 0.077 Uiso 1 1 calc R . .
C28 C 0.2256(14) 0.6815(13) 0.0959(7) 0.035(5) Uani 1 1 d U . .
H28A H 0.2920 0.6630 0.0883 0.043 Uiso 1 1 calc R . .
C29 C 0.1807(14) 0.6590(11) 0.1421(7) 0.036(5) Uani 1 1 d . . .
C30 C 0.2314(14) 0.6100(12) 0.1791(8) 0.041(5) Uani 1 1 d . . .
H30A H 0.2973 0.5931 0.1739 0.049 Uiso 1 1 calc R . .
C31 C 0.1863(16) 0.5867(13) 0.2222(7) 0.048(6) Uani 1 1 d . . .
H31A H 0.2176 0.5613 0.2485 0.058 Uiso 1 1 calc R . .
C32 C 0.0886(14) 0.6026(12) 0.2258(7) 0.029(4) Uani 1 1 d U . .
C33 C 0.0834(13) 0.6837(12) 0.1529(7) 0.035(5) Uani 1 1 d . . .
C34 C 0.0283(16) 0.7347(13) 0.1164(8) 0.043(5) Uani 1 1 d . . .
C35 C 0.0544(14) 0.5460(16) 0.2651(8) 0.044(6) Uani 1 1 d . . .
C36 C 0.0457(12) 0.5696(12) 0.3143(6) 0.028(4) Uani 1 1 d U . .
H36A H 0.0527 0.6214 0.3202 0.033 Uiso 1 1 calc R . .
C37 C 0.0272(16) 0.5182(13) 0.3532(7) 0.041(6) Uani 1 1 d . . .
C38 C 0.016(2) 0.5445(19) 0.4045(9) 0.065(8) Uani 1 1 d . . .
C39 C 0.110(2) 0.5011(17) 0.4236(10) 0.069(8) Uani 1 1 d . . .
C40 C 0.3024(13) 0.2323(12) 0.1294(6) 0.030(5) Uani 1 1 d . . .
C41 C 0.2210(14) 0.3161(11) 0.1377(6) 0.030(4) Uani 1 1 d U . .
H41A H 0.1590 0.3207 0.1417 0.036 Uiso 1 1 calc R . .
C42 C 0.2368(16) 0.3915(15) 0.1398(7) 0.043(6) Uani 1 1 d . . .
C43 C 0.3267(18) 0.3847(15) 0.1326(10) 0.068(8) Uani 1 1 d . . .
H43A H 0.3358 0.4378 0.1306 0.082 Uiso 1 1 calc R . .
C44 C 0.4013(16) 0.3041(14) 0.1284(9) 0.057(7) Uani 1 1 d . . .
C45 C 0.3956(16) 0.2238(15) 0.1244(8) 0.046(6) Uani 1 1 d . . .
C46 C 0.4704(13) 0.1350(15) 0.1151(6) 0.039(6) Uani 1 1 d . . .
C47 C 0.5674(16) 0.1146(14) 0.1125(7) 0.041(5) Uani 1 1 d . . .
H47A H 0.5849 0.1588 0.1198 0.049 Uiso 1 1 calc R . .
C48 C 0.6359(16) 0.0264(14) 0.0985(8) 0.050(6) Uani 1 1 d . . .
H48A H 0.7013 0.0113 0.0942 0.059 Uiso 1 1 calc R . .
C49 C 0.6086(15) -0.0377(14) 0.0911(7) 0.045(6) Uani 1 1 d . . .
H49A H 0.6539 -0.0985 0.0843 0.054 Uiso 1 1 calc R . .
C50 C 0.5140(15) -0.0119(13) 0.0937(7) 0.038(5) Uani 1 1 d . . .
H50A H 0.4966 -0.0563 0.0865 0.045 Uiso 1 1 calc R . .
C51 C 0.2969(15) 0.1757(12) 0.0452(7) 0.034(5) Uani 1 1 d . . .
C52 C 0.3785(12) 0.1758(12) 0.0116(7) 0.030(5) Uani 1 1 d . . .
H52A H 0.4405 0.1438 0.0180 0.036 Uiso 1 1 calc R . .
C53 C 0.3614(19) 0.2257(18) -0.0307(8) 0.063(8) Uani 1 1 d . . .
C54 C 0.273(2) 0.2738(14) -0.0415(7) 0.056(7) Uani 1 1 d . . .
H54A H 0.2654 0.3079 -0.0707 0.067 Uiso 1 1 calc R . .
C55 C 0.1948(18) 0.2714(15) -0.0080(8) 0.048(6) Uani 1 1 d . . .
C56 C 0.2077(13) 0.2229(11) 0.0352(6) 0.028(4) Uani 1 1 d U . .
C57 C 0.1313(16) 0.2181(13) 0.0715(8) 0.046(6) Uani 1 1 d . . .
C58 C 0.0344(15) 0.2517(13) 0.0695(7) 0.036(5) Uani 1 1 d . . .
H58A H 0.0131 0.2848 0.0417 0.044 Uiso 1 1 calc R . .
C59 C -0.0290(19) 0.2379(16) 0.1067(8) 0.061(7) Uani 1 1 d . . .
H59A H -0.0933 0.2610 0.1042 0.073 Uiso 1 1 calc R . .
C60 C -0.0011(15) 0.1908(14) 0.1478(8) 0.046(6) Uani 1 1 d . . .
H60A H -0.0449 0.1811 0.1739 0.055 Uiso 1 1 calc R . .
C61 C 0.0945(15) 0.1577(14) 0.1497(7) 0.040(5) Uani 1 1 d . . .
H61A H 0.1144 0.1250 0.1779 0.048 Uiso 1 1 calc R . .
C62 C 0.3252(15) -0.0301(15) 0.0409(8) 0.045(6) Uani 1 1 d . . .
H62A H 0.3230 0.0128 0.0156 0.054 Uiso 1 1 calc R . .
C63 C 0.3398(17) -0.1181(15) 0.0300(9) 0.058(7) Uani 1 1 d . . .
H63A H 0.3417 -0.1320 -0.0023 0.069 Uiso 1 1 calc R . .
C64 C 0.3509(16) -0.1823(16) 0.0649(9) 0.056(7) Uani 1 1 d . . .
H64A H 0.3638 -0.2412 0.0563 0.067 Uiso 1 1 calc R . .
C65 C 0.3441(16) -0.1639(14) 0.1122(7) 0.042(5) Uani 1 1 d . . .
C66 C 0.3478(16) -0.2262(13) 0.1512(9) 0.053(7) Uani 1 1 d . . .
H66A H 0.3564 -0.2848 0.1448 0.064 Uiso 1 1 calc R . .
C67 C 0.3391(15) -0.2016(16) 0.1985(10) 0.053(6) Uani 1 1 d . . .
H67A H 0.3478 -0.2458 0.2235 0.064 Uiso 1 1 calc R . .
C68 C 0.3168(14) -0.1096(13) 0.2110(8) 0.041(5) Uani 1 1 d . . .
C69 C 0.3091(14) -0.0831(16) 0.2584(9) 0.051(6) Uani 1 1 d . . .
H69A H 0.3149 -0.1239 0.2850 0.061 Uiso 1 1 calc R . .
C70 C 0.2930(13) 0.0033(14) 0.2648(7) 0.037(5) Uani 1 1 d . . .
H70A H 0.2861 0.0226 0.2967 0.045 Uiso 1 1 calc R . .
C71 C 0.2861(14) 0.0660(13) 0.2257(8) 0.041(5) Uani 1 1 d . . .
C72 C 0.3130(13) -0.0458(12) 0.1725(7) 0.034(5) Uani 1 1 d . . .
C73 C 0.3221(15) -0.0748(15) 0.1221(7) 0.044(6) Uani 1 1 d . . .
C74 C 0.2522(13) 0.1633(13) 0.2382(6) 0.026(4) Uani 1 1 d . . .
C75 C 0.3154(14) 0.1844(15) 0.2546(7) 0.043(6) Uani 1 1 d . . .
H75A H 0.3785 0.1394 0.2529 0.051 Uiso 1 1 calc R . .
C76 C 0.2893(16) 0.2692(16) 0.2733(7) 0.041(5) Uani 1 1 d . . .
C77 C 0.3626(18) 0.2848(19) 0.2935(9) 0.057(7) Uani 1 1 d . . .
C78 C 0.420(2) 0.323(2) 0.2571(12) 0.087(9) Uani 1 1 d U . .
C79 C -0.2993(12) 0.1537(12) 0.3503(6) 0.028(5) Uani 1 1 d . . .
C80 C -0.3187(13) 0.0893(13) 0.3787(7) 0.040(5) Uani 1 1 d . . .
H80A H -0.3109 0.0816 0.4116 0.048 Uiso 1 1 calc R . .
C81 C -0.3494(14) 0.0351(12) 0.3602(8) 0.036(5) Uani 1 1 d . . .
C82 C -0.3553(15) 0.0385(14) 0.3135(8) 0.044(5) Uani 1 1 d U . .
H82A H -0.3737 -0.0012 0.3014 0.053 Uiso 1 1 calc R . .
C83 C -0.3341(13) 0.1014(13) 0.2823(7) 0.034(5) Uani 1 1 d . . .
C84 C -0.3086(13) 0.1613(13) 0.3005(7) 0.032(5) Uani 1 1 d U . .
C85 C -0.2901(14) 0.2343(14) 0.2692(8) 0.045(6) Uani 1 1 d . . .
C86 C -0.2891(16) 0.2489(15) 0.2201(8) 0.051(6) Uani 1 1 d . . .
H86A H -0.2982 0.2109 0.2007 0.061 Uiso 1 1 calc R . .
C87 C -0.2738(15) 0.3239(17) 0.2001(7) 0.050(6) Uani 1 1 d . . .
H87A H -0.2770 0.3399 0.1669 0.060 Uiso 1 1 calc R . .
C88 C -0.2541(16) 0.3746(16) 0.2288(8) 0.054(7) Uani 1 1 d . . .
H88A H -0.2402 0.4228 0.2149 0.065 Uiso 1 1 calc R . .
C89 C -0.2552(14) 0.3538(13) 0.2772(7) 0.041(5) Uani 1 1 d . . .
H89A H -0.2431 0.3893 0.2968 0.049 Uiso 1 1 calc R . .
C90 C -0.1323(16) 0.1600(12) 0.3556(7) 0.044(6) Uani 1 1 d . . .
C91 C -0.0676(13) 0.1432(12) 0.3110(7) 0.033(5) Uani 1 1 d . . .
H91A H -0.0862 0.1806 0.2839 0.039 Uiso 1 1 calc R . .
C92 C 0.0212(13) 0.0747(13) 0.3053(7) 0.037(5) Uani 1 1 d . . .
C93 C 0.0559(13) 0.0162(12) 0.3435(6) 0.028(4) Uani 1 1 d . . .
H93A H 0.1176 -0.0324 0.3391 0.034 Uiso 1 1 calc R . .
C94 C -0.0076(15) 0.0359(12) 0.3880(8) 0.038(5) Uani 1 1 d . . .
C95 C -0.0991(14) 0.1032(11) 0.3952(7) 0.031(5) Uani 1 1 d . . .
C96 C -0.1728(14) 0.1242(12) 0.4436(7) 0.034(5) Uani 1 1 d . . .
C97 C -0.1560(15) 0.0805(13) 0.4870(7) 0.041(5) Uani 1 1 d . . .
H97A H -0.0959 0.0329 0.4893 0.049 Uiso 1 1 calc R . .
C98 C -0.2297(16) 0.1083(14) 0.5270(8) 0.054(7) Uani 1 1 d . . .
H98A H -0.2192 0.0812 0.5578 0.064 Uiso 1 1 calc R . .
C99 C -0.3195(14) 0.1753(13) 0.5236(7) 0.036(5) Uani 1 1 d . . .
H99A H -0.3719 0.1919 0.5505 0.044 Uiso 1 1 calc R . .
C100 C -0.3269(14) 0.2153(13) 0.4792(6) 0.034(5) Uani 1 1 d . . .
H10B H -0.3868 0.2632 0.4768 0.041 Uiso 1 1 calc R . .
C101 C -0.4945(16) 0.3316(13) 0.3836(7) 0.042(5) Uani 1 1 d . . .
H10C H -0.4827 0.2768 0.3695 0.050 Uiso 1 1 calc R . .
C102 C -0.5858(18) 0.3959(15) 0.3968(8) 0.055(7) Uani 1 1 d . . .
H10D H -0.6367 0.3861 0.3918 0.066 Uiso 1 1 calc R . .
C103 C -0.6035(16) 0.4781(13) 0.4183(7) 0.043(5) Uani 1 1 d . . .
H10E H -0.6664 0.5237 0.4279 0.051 Uiso 1 1 calc R . .
C104 C -0.5268(16) 0.4902(12) 0.4249(7) 0.037(5) Uani 1 1 d . . .
C105 C -0.5409(19) 0.5706(15) 0.4473(8) 0.054(6) Uani 1 1 d . . .
H10F H -0.6029 0.6184 0.4547 0.065 Uiso 1 1 calc R . .
C106 C -0.4669(14) 0.5807(11) 0.4585(7) 0.036(5) Uani 1 1 d . . .
H10G H -0.4778 0.6339 0.4739 0.043 Uiso 1 1 calc R . .
C107 C -0.3734(15) 0.5084(13) 0.4460(7) 0.037(5) Uani 1 1 d U . .
C108 C -0.2923(16) 0.5098(14) 0.4579(7) 0.047(6) Uani 1 1 d . . .
H10H H -0.2994 0.5562 0.4780 0.056 Uiso 1 1 calc R . .
C109 C -0.2068(17) 0.4446(15) 0.4401(8) 0.049(6) Uani 1 1 d . . .
H10I H -0.1537 0.4443 0.4495 0.059 Uiso 1 1 calc R . .
C110 C -0.1907(14) 0.3766(14) 0.4086(8) 0.044(6) Uani 1 1 d . . .
C111 C -0.3555(16) 0.4367(13) 0.4196(7) 0.039(5) Uani 1 1 d . . .
C112 C -0.4362(13) 0.4220(11) 0.4113(7) 0.028(4) Uani 1 1 d . . .
C113 C -0.0939(15) 0.3201(13) 0.3813(6) 0.033(5) Uani 1 1 d . . .
C114 C -0.0266(14) 0.2600(12) 0.4083(7) 0.033(5) Uani 1 1 d . . .
H11B H -0.0466 0.2486 0.4417 0.039 Uiso 1 1 calc R . .
C115 C 0.0685(16) 0.2178(13) 0.3858(7) 0.039(5) Uani 1 1 d . . .
C116 C 0.1421(16) 0.1449(13) 0.4157(8) 0.045(6) Uani 1 1 d . . .
C117 C 0.195(2) 0.180(2) 0.4388(10) 0.066(7) Uani 1 1 d U . .
F1 F -0.4636(9) 1.0019(8) 0.2273(5) 0.065(4) Uani 1 1 d . . .
F2 F -0.4294(9) 0.7346(10) 0.1672(5) 0.061(4) Uani 1 1 d . . .
F3 F -0.2553(9) 0.5376(8) 0.3404(4) 0.053(3) Uani 1 1 d . . .
F4 F -0.2140(10) 0.7767(8) 0.3928(4) 0.058(4) Uani 1 1 d . . .
F5 F -0.0143(10) 0.6344(9) 0.4094(5) 0.064(4) Uani 1 1 d . . .
F6 F -0.0445(13) 0.5214(12) 0.4360(5) 0.089(6) Uani 1 1 d . . .
F7 F 0.1761(10) 0.5227(10) 0.3932(5) 0.066(4) Uani 1 1 d . . .
F8 F 0.1000(12) 0.5291(10) 0.4679(5) 0.082(5) Uani 1 1 d . . .
F9 F 0.1456(15) 0.4109(10) 0.4228(7) 0.113(7) Uani 1 1 d . . .
F10 F 0.1609(9) 0.4757(7) 0.1416(5) 0.053(3) Uani 1 1 d . . .
F11 F 0.4881(11) 0.3032(10) 0.1208(7) 0.095(6) Uani 1 1 d . . .
F12 F 0.4390(10) 0.2254(10) -0.0638(5) 0.076(5) Uani 1 1 d . . .
F13 F 0.1114(10) 0.3233(8) -0.0188(5) 0.060(4) Uani 1 1 d . . .
F14 F 0.4143(13) 0.2191(14) 0.3175(6) 0.107(7) Uani 1 1 d . . .
F15 F 0.3138(13) 0.357(2) 0.3279(7) 0.193(15) Uani 1 1 d . . .
F16 F 0.4756(11) 0.3446(13) 0.2791(6) 0.100(6) Uani 1 1 d . . .
F17 F 0.4749(12) 0.2513(14) 0.2248(8) 0.127(7) Uani 1 1 d . . .
F18 F 0.3711(10) 0.3959(10) 0.2338(6) 0.073(4) Uani 1 1 d . . .
F19 F -0.3673(9) -0.0270(8) 0.3894(5) 0.061(4) Uani 1 1 d . . .
F20 F -0.3440(9) 0.1047(8) 0.2355(4) 0.052(3) Uani 1 1 d . . .
F21 F 0.0828(9) 0.0576(8) 0.2601(4) 0.053(3) Uani 1 1 d . . .
F22 F 0.0256(8) -0.0192(7) 0.4248(4) 0.043(3) Uani 1 1 d . . .
F23 F 0.0924(9) 0.1141(8) 0.4516(4) 0.057(4) Uani 1 1 d . . .
F24 F 0.2037(9) 0.0733(8) 0.3852(4) 0.056(4) Uani 1 1 d . . .
F25 F 0.2536(10) 0.1112(11) 0.4624(6) 0.084(5) Uani 1 1 d . . .
F26 F 0.1389(13) 0.2458(10) 0.4691(6) 0.090(5) Uani 1 1 d . . .
F27 F 0.2492(12) 0.2064(13) 0.4042(6) 0.107(7) Uani 1 1 d . . .
N1 N -0.1338(13) 0.6270(10) 0.1657(6) 0.036(4) Uani 1 1 d . . .
N2 N -0.1109(12) 0.8138(9) 0.2414(6) 0.035(4) Uani 1 1 d . . .
N3 N -0.0662(13) 0.7655(10) 0.1298(6) 0.039(4) Uani 1 1 d . . .
N4 N 0.0386(13) 0.6551(9) 0.1929(6) 0.040(5) Uani 1 1 d . . .
N5 N 0.4457(11) 0.0692(10) 0.1053(6) 0.035(4) Uani 1 1 d . . .
N6 N 0.1603(11) 0.1691(9) 0.1139(6) 0.034(4) Uani 1 1 d . . .
N7 N 0.3146(12) -0.0092(10) 0.0870(6) 0.039(4) Uani 1 1 d . . .
N8 N 0.2972(10) 0.0409(9) 0.1806(6) 0.030(4) Uani 1 1 d . . .
N9 N -0.2727(12) 0.2852(10) 0.2981(6) 0.037(4) Uani 1 1 d . . .
N10 N -0.2577(11) 0.1943(10) 0.4375(5) 0.028(4) Uani 1 1 d . . .
N11 N -0.4187(11) 0.3444(10) 0.3901(6) 0.031(4) Uani 1 1 d . . .
N12 N -0.2646(13) 0.3656(10) 0.3994(6) 0.037(4) Uani 1 1 d . . .
Cl2 Cl 0.3323(6) 0.7697(5) 0.3571(2) 0.076(2) Uani 1 1 d . . .
Cl3 Cl 0.8076(15) 0.1070(14) 0.0525(7) 0.062(7) Uani 0.308(15) 1 d PU . .
Cl3' Cl 0.576(2) 0.372(2) 0.0059(11) 0.078(11) Uani 0.235(16) 1 d PU . .
Cl3" Cl 0.7293(11) 0.2618(12) 0.0728(5) 0.078(6) Uani 0.457(16) 1 d PU . .
O7 O 0.5229(11) 0.7659(10) 0.3746(6) 0.064(5) Uani 1 1 d DU . .
H7A H 0.5392 0.7674 0.4007 0.096 Uiso 1 1 calc R . .
C118 C 0.5339(17) 0.8354(12) 0.3418(8) 0.072(8) Uani 1 1 d DU . .
H11C H 0.5354 0.8213 0.3081 0.086 Uiso 1 1 calc R . .
H11D H 0.5950 0.8354 0.3420 0.086 Uiso 1 1 calc R . .
C119 C 0.4545(17) 0.9282(15) 0.3560(9) 0.075(8) Uani 1 1 d DU . .
H11E H 0.4638 0.9726 0.3324 0.113 Uiso 1 1 calc R . .
H11F H 0.4546 0.9437 0.3887 0.113 Uiso 1 1 calc R . .
H11G H 0.3937 0.9285 0.3560 0.113 Uiso 1 1 calc R . .
O8 O 0.5726(13) 0.7478(11) 0.4678(7) 0.077(5) Uani 1 1 d DU . .
H8B H 0.5593 0.7476 0.4406 0.115 Uiso 1 1 calc R . .
C120 C 0.564(3) 0.8359(16) 0.4769(11) 0.118(13) Uani 1 1 d DU . .
H12A H 0.5019 0.8845 0.4722 0.142 Uiso 1 1 calc R . .
H12B H 0.6155 0.8474 0.4558 0.142 Uiso 1 1 calc R . .
C121 C 0.571(3) 0.826(3) 0.5299(12) 0.144(16) Uani 1 1 d DU . .
H12C H 0.5694 0.8813 0.5409 0.216 Uiso 1 1 calc R . .
H12D H 0.6308 0.7747 0.5334 0.216 Uiso 1 1 calc R . .
H12E H 0.5179 0.8166 0.5497 0.216 Uiso 1 1 calc R . .
O9 O 0.2189(12) 0.6857(12) 0.4369(7) 0.082(6) Uani 1 1 d DU . .
H9B H 0.2354 0.6713 0.4639 0.123 Uiso 1 1 calc R . .
C122 C 0.1182(14) 0.7437(19) 0.4450(9) 0.086(9) Uani 1 1 d DU . .
H12F H 0.1032 0.7989 0.4627 0.103 Uiso 1 1 calc R . .
H12G H 0.0831 0.7121 0.4653 0.103 Uiso 1 1 calc R . .
C123 C 0.088(3) 0.769(2) 0.3962(10) 0.125(13) Uani 1 1 d DU . .
H12H H 0.0197 0.8078 0.4017 0.187 Uiso 1 1 calc R . .
H12I H 0.1027 0.7141 0.3789 0.187 Uiso 1 1 calc R . .
H12J H 0.1221 0.8010 0.3764 0.187 Uiso 1 1 calc R . .
O10 O 0.021(3) 1.009(3) 0.0370(14) 0.092(12) Uani 0.50 1 d PDU . .
H10J H 0.0462 1.0151 0.0080 0.138 Uiso 0.50 1 calc PR . .
C124 C 0.088(2) 0.987(3) 0.0682(12) 0.056(13) Uani 0.50 1 d PDU . .
H12K H 0.1090 1.0338 0.0692 0.067 Uiso 0.50 1 calc PR . .
H12L H 0.1425 0.9269 0.0609 0.067 Uiso 0.50 1 calc PR . .
C125 C 0.014(3) 0.987(3) 0.1124(13) 0.043(10) Uani 0.50 1 d PDU . .
H12M H 0.0407 0.9750 0.1418 0.065 Uiso 0.50 1 calc PR . .
H12N H -0.0055 0.9405 0.1087 0.065 Uiso 0.50 1 calc PR . .
H12O H -0.0411 1.0463 0.1156 0.065 Uiso 0.50 1 calc PR . .
O11 O 0.1656(17) 0.6180(15) 0.9665(8) 0.079(7) Uani 0.75 1 d PDU . .
H11H H 0.2072 0.6324 0.9498 0.118 Uiso 0.75 1 calc PR . .
C126 C 0.210(2) 0.5364(18) 0.9938(11) 0.073(10) Uani 0.75 1 d PDU . .
H12P H 0.2435 0.5457 1.0167 0.088 Uiso 0.75 1 calc PR . .
H12Q H 0.2557 0.4854 0.9716 0.088 Uiso 0.75 1 calc PR . .
C127 C 0.126(2) 0.521(2) 1.0208(11) 0.062(9) Uani 0.75 1 d PDU . .
H12R H 0.1479 0.4675 1.0415 0.093 Uiso 0.75 1 calc PR . .
H12S H 0.0953 0.5114 0.9972 0.093 Uiso 0.75 1 calc PR . .
H12T H 0.0812 0.5735 1.0412 0.093 Uiso 0.75 1 calc PR . .
O12 O 0.433(3) 0.571(2) 0.1985(14) 0.086(12) Uani 0.50 1 d PDU . .
H12U H 0.4388 0.5700 0.2276 0.129 Uiso 0.50 1 calc PR . .
C128 C 0.513(3) 0.495(3) 0.1719(14) 0.079(17) Uani 0.50 1 d PDU . .
H12V H 0.4994 0.4418 0.1760 0.095 Uiso 0.50 1 calc PR . .
H12W H 0.5700 0.4797 0.1852 0.095 Uiso 0.50 1 calc PR . .
C129 C 0.532(4) 0.517(3) 0.1183(14) 0.065(14) Uani 0.50 1 d PDU . .
H12X H 0.5853 0.4656 0.1005 0.097 Uiso 0.50 1 calc PR . .
H12Y H 0.5461 0.5694 0.1143 0.097 Uiso 0.50 1 calc PR . .
H12Z H 0.4752 0.5321 0.1052 0.097 Uiso 0.50 1 calc PR . .
O13 O 0.426(2) 0.590(2) 0.2929(13) 0.075(10) Uani 0.50 1 d PDU . .
H13B H 0.4266 0.5856 0.2633 0.112 Uiso 0.50 1 calc PR . .
C130 C 0.522(2) 0.559(3) 0.2992(14) 0.045(11) Uani 0.50 1 d PDU . .
H13C H 0.5601 0.4965 0.2871 0.054 Uiso 0.50 1 calc PR . .
H13D H 0.5215 0.5594 0.3345 0.054 Uiso 0.50 1 calc PR . .
C131 C 0.568(3) 0.617(2) 0.2724(13) 0.039(10) Uani 0.50 1 d PDU . .
H13E H 0.6316 0.5951 0.2787 0.059 Uiso 0.50 1 calc PR . .
H13F H 0.5298 0.6798 0.2840 0.059 Uiso 0.50 1 calc PR . .
H13G H 0.5716 0.6149 0.2373 0.059 Uiso 0.50 1 calc PR . .

loop_
_atom_site_aniso_label
_atom_site_aniso_U_11
_atom_site_aniso_U_22
_atom_site_aniso_U_33
_atom_site_aniso_U_23
_atom_site_aniso_U_13
_atom_site_aniso_U_12
Ir1 0.0397(5) 0.0265(4) 0.0311(4) 0.0044(3) -0.0073(4) -0.0143(4)
Ir2 0.0407(5) 0.0304(4) 0.0331(4) 0.0060(3) -0.0057(4) -0.0142(4)
Ir3 0.0338(5) 0.0248(4) 0.0323(4) 0.0032(3) -0.0059(3) -0.0109(4)
Eu1 0.0361(6) 0.0292(5) 0.0326(6) 0.0073(4) -0.0049(5) -0.0113(5)
Cl1 0.051(3) 0.042(3) 0.038(3) 0.008(2) -0.013(2) -0.019(3)
O1 0.038(9) 0.038(8) 0.035(8) -0.001(6) 0.000(6) -0.019(7)
O2 0.034(9) 0.058(10) 0.039(8) 0.010(7) 0.000(7) -0.023(8)
O3 0.038(9) 0.030(7) 0.046(8) 0.012(6) -0.017(7) -0.015(7)
O4 0.039(9) 0.055(10) 0.061(10) 0.008(8) -0.016(8) -0.029(8)
O5 0.033(8) 0.021(7) 0.046(8) -0.002(6) -0.004(6) -0.008(6)
O6 0.042(9) 0.027(7) 0.033(8) 0.005(6) 0.000(6) -0.006(7)
C1 0.056(14) 0.031(11) 0.017(9) 0.016(8) -0.014(9) -0.020(11)
C2 0.051(15) 0.033(12) 0.030(11) 0.004(9) -0.006(10) 0.000(11)
C3 0.020(12) 0.043(14) 0.046(13) -0.004(11) 0.010(10) 0.020(11)
C4 0.030(13) 0.10(2) 0.045(14) 0.025(14) -0.014(11) -0.036(15)
C5 0.054(10) 0.057(10) 0.041(9) 0.005(7) -0.020(7) -0.023(8)
C6 0.024(11) 0.044(12) 0.028(10) 0.003(9) -0.005(9) -0.009(10)
C7 0.064(18) 0.058(16) 0.043(14) 0.032(12) -0.021(13) -0.023(14)
C8 0.041(9) 0.038(8) 0.036(8) 0.011(7) -0.012(7) -0.029(7)
C9 0.09(2) 0.042(13) 0.038(12) 0.022(10) -0.025(12) -0.049(14)
C10 0.068(17) 0.045(13) 0.041(12) 0.018(10) -0.026(12) -0.038(13)
C11 0.071(18) 0.053(15) 0.032(12) 0.009(11) -0.022(12) -0.030(14)
C12 0.032(12) 0.043(12) 0.027(11) 0.001(9) -0.021(9) 0.006(10)
C13 0.067(16) 0.026(10) 0.027(11) 0.003(8) -0.017(10) -0.023(11)
C14 0.050(14) 0.019(10) 0.033(11) -0.008(8) -0.010(10) -0.012(10)
C15 0.036(13) 0.043(13) 0.039(12) -0.008(10) -0.013(10) -0.009(11)
C16 0.037(12) 0.013(9) 0.043(12) -0.007(8) 0.000(9) -0.015(9)
C17 0.040(12) 0.021(10) 0.020(9) 0.001(8) -0.002(8) -0.002(9)
C18 0.054(14) 0.023(10) 0.042(12) 0.008(9) -0.006(10) -0.019(10)
C19 0.034(13) 0.029(11) 0.053(13) -0.010(10) 0.012(10) -0.010(10)
C20 0.071(18) 0.044(14) 0.050(15) -0.029(11) -0.003(13) -0.024(13)
C21 0.062(17) 0.032(12) 0.077(18) 0.006(12) -0.022(14) -0.024(12)
C22 0.034(13) 0.042(13) 0.042(13) 0.001(10) 0.009(10) -0.003(11)
C23 0.028(12) 0.049(13) 0.041(12) 0.009(10) 0.007(10) -0.020(11)
C24 0.068(17) 0.046(13) 0.045(13) 0.008(11) -0.029(12) -0.034(13)
C25 0.087(19) 0.042(12) 0.024(10) 0.015(9) -0.030(12) -0.041(13)
C26 0.031(8) 0.039(8) 0.044(9) 0.003(7) -0.001(7) -0.025(7)
C27 0.12(2) 0.036(13) 0.026(12) 0.014(10) -0.010(13) -0.030(15)
C28 0.029(8) 0.043(8) 0.040(8) 0.006(7) 0.001(6) -0.025(7)
C29 0.043(13) 0.012(9) 0.036(11) 0.007(8) -0.014(10) 0.003(9)
C30 0.024(11) 0.024(10) 0.072(15) -0.001(10) -0.013(10) -0.007(9)
C31 0.063(16) 0.038(12) 0.035(12) 0.018(10) 0.012(11) -0.028(12)
C32 0.035(8) 0.025(7) 0.038(8) -0.012(6) -0.010(7) -0.018(6)
C33 0.023(11) 0.024(10) 0.047(12) 0.002(9) 0.003(9) -0.006(9)
C34 0.042(14) 0.029(11) 0.054(14) -0.017(10) -0.006(11) -0.012(11)
C35 0.025(12) 0.057(15) 0.043(13) 0.014(11) -0.027(10) -0.005(11)
C36 0.023(8) 0.034(8) 0.037(8) -0.002(6) -0.010(6) -0.019(6)
C37 0.062(15) 0.027(11) 0.027(11) 0.009(9) 0.001(10) -0.020(11)
C38 0.07(2) 0.08(2) 0.047(15) -0.001(14) 0.008(14) -0.047(17)
C39 0.11(3) 0.051(16) 0.08(2) 0.013(14) -0.052(18) -0.049(17)
C40 0.037(12) 0.029(10) 0.030(10) 0.000(8) 0.006(9) -0.026(9)
C41 0.039(8) 0.016(7) 0.033(8) 0.001(6) -0.005(6) -0.012(6)
C42 0.046(14) 0.047(14) 0.024(11) -0.009(9) -0.008(10) -0.007(12)
C43 0.056(17) 0.032(13) 0.13(2) -0.010(14) -0.009(16) -0.036(13)
C44 0.039(14) 0.028(12) 0.073(17) -0.014(11) 0.022(12) 0.000(11)
C45 0.040(14) 0.051(14) 0.049(14) 0.001(11) -0.023(11) -0.016(12)
C46 0.010(10) 0.061(14) 0.019(10) -0.001(9) 0.006(8) 0.005(10)
C47 0.058(15) 0.037(12) 0.040(12) -0.002(10) -0.020(11) -0.027(12)
C48 0.045(14) 0.040(13) 0.053(14) 0.006(11) 0.007(11) -0.020(12)
C49 0.036(13) 0.037(12) 0.042(13) 0.011(10) -0.002(10) -0.003(11)
C50 0.046(14) 0.024(10) 0.029(11) 0.000(8) 0.001(10) -0.006(10)
C51 0.044(13) 0.025(10) 0.029(10) 0.003(8) -0.002(9) -0.016(10)
C52 0.009(9) 0.031(10) 0.045(11) 0.025(9) -0.009(8) -0.008(8)
C53 0.066(18) 0.075(18) 0.053(15) 0.040(14) -0.001(13) -0.049(16)
C54 0.11(2) 0.028(12) 0.021(11) 0.012(9) -0.010(13) -0.024(14)
C55 0.067(17) 0.045(14) 0.051(14) 0.013(11) -0.026(13) -0.038(13)
C56 0.035(8) 0.019(7) 0.029(8) 0.004(6) 0.006(6) -0.019(6)
C57 0.054(16) 0.024(11) 0.062(15) 0.011(10) -0.021(12) -0.019(11)
C58 0.041(13) 0.031(11) 0.037(12) -0.010(9) -0.019(10) -0.009(10)
C59 0.058(17) 0.050(15) 0.052(15) -0.012(12) -0.014(13) 0.001(13)
C60 0.039(14) 0.045(13) 0.065(15) 0.022(11) -0.018(11) -0.030(11)
C61 0.047(14) 0.046(13) 0.042(12) 0.014(10) -0.013(10) -0.036(12)
C62 0.040(14) 0.053(14) 0.045(14) 0.012(11) -0.009(11) -0.025(12)
C63 0.073(18) 0.049(14) 0.054(15) 0.013(12) -0.004(13) -0.037(14)
C64 0.053(16) 0.044(14) 0.070(17) -0.006(12) 0.002(13) -0.027(13)
C65 0.051(14) 0.048(13) 0.037(12) -0.003(10) 0.001(10) -0.034(12)
C66 0.056(16) 0.017(10) 0.083(18) 0.009(11) -0.007(13) -0.018(11)
C67 0.029(13) 0.062(16) 0.080(18) 0.011(14) -0.010(12) -0.032(12)
C68 0.034(13) 0.028(11) 0.066(15) 0.012(10) -0.023(11) -0.015(10)
C69 0.026(12) 0.055(15) 0.058(15) 0.019(12) -0.011(11) -0.008(11)
C70 0.024(11) 0.046(13) 0.020(10) 0.001(9) 0.009(8) -0.004(10)
C71 0.034(13) 0.035(12) 0.043(13) -0.015(10) -0.001(10) -0.006(10)
C72 0.028(11) 0.029(11) 0.044(12) 0.001(9) 0.006(9) -0.017(9)
C73 0.046(14) 0.054(14) 0.025(11) -0.005(10) 0.016(10) -0.026(12)
C74 0.022(11) 0.039(11) 0.026(10) 0.008(8) -0.013(8) -0.018(9)
C75 0.023(12) 0.047(13) 0.042(12) 0.006(10) -0.005(9) -0.003(10)
C76 0.039(14) 0.053(14) 0.038(12) 0.011(11) -0.013(10) -0.026(12)
C77 0.049(16) 0.09(2) 0.044(14) 0.000(14) -0.027(13) -0.034(15)
C78 0.082(12) 0.093(13) 0.088(12) 0.002(9) -0.022(9) -0.039(9)
C79 0.015(10) 0.028(10) 0.026(10) 0.011(8) 0.007(8) -0.003(8)
C80 0.029(12) 0.033(11) 0.033(11) 0.001(9) -0.001(9) 0.004(10)
C81 0.035(12) 0.025(10) 0.053(13) 0.001(9) -0.005(10) -0.019(10)
C82 0.047(9) 0.049(9) 0.049(9) -0.019(7) -0.017(7) -0.026(7)
C83 0.025(11) 0.036(11) 0.030(11) 0.005(9) 0.002(9) -0.010(9)
C84 0.021(8) 0.038(8) 0.042(8) 0.003(7) -0.013(6) -0.015(7)
C85 0.018(11) 0.043(13) 0.045(13) 0.004(10) -0.015(10) 0.014(10)
C86 0.049(15) 0.042(13) 0.051(14) 0.010(11) -0.009(12) -0.013(12)
C87 0.046(15) 0.082(18) 0.024(11) 0.008(11) -0.023(10) -0.025(13)
C88 0.057(16) 0.069(16) 0.039(13) 0.037(12) -0.023(12) -0.031(14)
C89 0.046(14) 0.038(12) 0.031(11) 0.002(9) 0.001(10) -0.018(11)
C90 0.057(15) 0.017(10) 0.043(12) 0.001(9) -0.012(11) -0.002(10)
C91 0.032(12) 0.034(11) 0.040(11) 0.012(9) 0.000(9) -0.027(10)
C92 0.021(11) 0.034(11) 0.031(11) 0.004(9) 0.017(9) -0.003(9)
C93 0.028(11) 0.022(9) 0.032(10) -0.001(8) 0.005(9) -0.014(9)
C94 0.038(13) 0.019(10) 0.055(14) 0.001(9) -0.026(11) -0.004(10)
C95 0.046(13) 0.016(9) 0.048(12) 0.004(8) -0.025(10) -0.020(9)
C96 0.030(12) 0.025(10) 0.041(12) 0.002(9) -0.009(9) -0.006(9)
C97 0.038(13) 0.035(12) 0.041(12) 0.012(10) -0.013(10) -0.009(10)
C98 0.053(16) 0.031(12) 0.052(14) 0.022(10) -0.016(12) 0.001(11)
C99 0.032(12) 0.039(12) 0.037(12) -0.015(9) 0.009(9) -0.019(10)
C100 0.027(11) 0.037(11) 0.029(11) 0.001(9) 0.002(9) -0.010(10)
C101 0.053(15) 0.022(11) 0.047(13) -0.001(9) -0.018(11) -0.009(11)
C102 0.065(18) 0.047(14) 0.054(15) -0.019(11) -0.031(13) -0.013(13)
C103 0.042(14) 0.030(11) 0.043(13) -0.009(9) -0.012(10) -0.001(10)
C104 0.070(16) 0.024(10) 0.024(10) 0.002(8) -0.024(10) -0.019(11)
C105 0.069(18) 0.046(14) 0.053(15) -0.005(11) -0.010(13) -0.030(13)
C106 0.049(14) 0.012(9) 0.044(12) -0.010(8) 0.008(10) -0.015(9)
C107 0.044(9) 0.028(8) 0.035(8) 0.015(7) 0.001(7) -0.019(7)
C108 0.044(14) 0.043(13) 0.037(12) -0.012(10) 0.012(10) -0.012(12)
C109 0.052(16) 0.054(15) 0.047(14) -0.001(11) -0.024(12) -0.023(13)
C110 0.025(12) 0.032(12) 0.050(13) 0.020(10) 0.002(10) 0.000(10)
C111 0.070(16) 0.033(11) 0.027(10) 0.021(9) -0.014(10) -0.036(12)
C112 0.027(11) 0.007(8) 0.045(11) 0.000(8) 0.002(9) -0.008(8)
C113 0.055(14) 0.039(11) 0.019(10) 0.009(8) -0.020(9) -0.027(11)
C114 0.047(13) 0.025(10) 0.037(11) 0.001(8) -0.004(10) -0.029(10)
C115 0.051(14) 0.028(11) 0.036(12) 0.000(9) -0.003(10) -0.018(11)
C116 0.045(14) 0.025(11) 0.047(13) 0.016(10) -0.014(11) -0.001(10)
C117 0.067(11) 0.069(11) 0.059(10) 0.011(8) -0.024(8) -0.025(8)
F1 0.053(9) 0.049(8) 0.057(8) -0.011(7) -0.002(7) 0.007(7)
F2 0.045(8) 0.095(11) 0.059(8) 0.003(8) -0.012(7) -0.045(8)
F3 0.067(9) 0.039(7) 0.055(8) 0.015(6) -0.010(7) -0.030(7)
F4 0.086(10) 0.049(8) 0.046(7) 0.011(6) -0.009(7) -0.040(8)
F5 0.075(10) 0.055(9) 0.062(9) -0.018(7) -0.009(7) -0.029(8)
F6 0.138(15) 0.127(14) 0.039(8) -0.016(8) 0.016(9) -0.102(13)
F7 0.060(10) 0.079(10) 0.071(10) -0.007(8) -0.022(8) -0.035(9)
F8 0.136(15) 0.093(12) 0.048(8) -0.002(8) -0.032(9) -0.071(11)
F9 0.20(2) 0.054(10) 0.119(14) 0.035(10) -0.100(14) -0.061(12)
F10 0.052(8) 0.027(6) 0.071(9) 0.004(6) 0.000(7) -0.015(6)
F11 0.059(10) 0.055(9) 0.178(17) -0.018(10) 0.004(11) -0.042(8)
F12 0.080(11) 0.104(12) 0.046(8) 0.026(8) 0.004(7) -0.056(10)
F13 0.068(10) 0.050(8) 0.063(9) 0.025(7) -0.033(7) -0.024(7)
F14 0.097(14) 0.162(18) 0.108(13) 0.065(13) -0.076(12) -0.084(14)
F15 0.068(13) 0.42(4) 0.106(15) -0.15(2) 0.024(11) -0.11(2)
F16 0.084(12) 0.170(18) 0.102(13) 0.045(12) -0.058(10) -0.095(13)
F17 0.058(12) 0.117(16) 0.18(2) -0.045(15) -0.006(12) -0.020(11)
F18 0.058(10) 0.062(9) 0.109(12) 0.025(9) -0.038(9) -0.030(8)
F19 0.068(10) 0.050(8) 0.076(9) 0.013(7) -0.011(7) -0.039(7)
F20 0.057(9) 0.058(8) 0.040(7) -0.003(6) -0.009(6) -0.023(7)
F21 0.052(8) 0.037(7) 0.050(7) 0.003(6) 0.004(6) -0.009(6)
F22 0.043(7) 0.030(6) 0.041(7) 0.005(5) -0.008(6) -0.004(6)
F23 0.060(9) 0.051(8) 0.051(8) 0.030(6) -0.007(6) -0.024(7)
F24 0.062(9) 0.038(7) 0.051(8) 0.006(6) -0.011(7) -0.007(7)
F25 0.060(10) 0.087(11) 0.112(13) 0.042(10) -0.049(9) -0.031(9)
F26 0.149(17) 0.062(10) 0.078(11) 0.011(8) -0.070(11) -0.044(11)
F27 0.098(13) 0.147(16) 0.122(14) 0.092(13) -0.061(11) -0.094(13)
N1 0.044(11) 0.021(9) 0.034(9) 0.006(7) -0.012(8) -0.007(8)
N2 0.047(11) 0.014(8) 0.050(11) 0.003(7) -0.026(9) -0.013(8)
N3 0.054(12) 0.025(9) 0.033(9) 0.013(7) -0.011(9) -0.016(9)
N4 0.064(13) 0.012(8) 0.033(9) 0.008(7) -0.025(9) -0.003(8)
N5 0.034(10) 0.031(9) 0.046(10) 0.003(8) -0.007(8) -0.022(8)
N6 0.034(10) 0.015(8) 0.047(10) 0.003(7) -0.011(8) -0.005(7)
N7 0.051(12) 0.025(9) 0.043(10) 0.011(8) -0.003(9) -0.024(9)
N8 0.021(9) 0.014(8) 0.049(10) 0.007(7) -0.018(7) 0.002(7)
N9 0.049(11) 0.017(8) 0.032(9) 0.009(7) -0.006(8) -0.006(8)
N10 0.027(9) 0.031(9) 0.034(9) 0.007(7) -0.014(7) -0.018(8)
N11 0.026(9) 0.022(8) 0.044(10) 0.010(7) -0.017(8) -0.007(7)
N12 0.053(12) 0.023(9) 0.033(9) 0.011(7) -0.011(8) -0.017(9)
Cl2 0.110(6) 0.083(5) 0.048(4) 0.018(3) -0.017(4) -0.057(5)
Cl3 0.067(10) 0.071(10) 0.060(10) 0.012(7) -0.015(7) -0.041(8)
Cl3' 0.093(15) 0.083(14) 0.075(14) -0.011(8) -0.027(9) -0.046(10)
Cl3" 0.065(8) 0.114(10) 0.043(7) 0.001(6) -0.002(6) -0.034(7)
O7 0.064(8) 0.064(8) 0.061(8) 0.009(6) 0.001(6) -0.034(7)
C118 0.068(11) 0.072(11) 0.074(11) 0.016(8) -0.012(8) -0.033(8)
C119 0.073(11) 0.075(11) 0.075(11) 0.009(8) -0.016(8) -0.032(8)
O8 0.084(9) 0.067(8) 0.081(9) -0.006(7) -0.004(7) -0.040(7)
C120 0.125(15) 0.115(15) 0.123(15) 0.003(9) -0.015(9) -0.064(10)
C121 0.146(18) 0.146(18) 0.148(18) -0.003(10) -0.031(10) -0.070(11)
O9 0.078(9) 0.077(9) 0.085(9) 0.016(7) -0.019(7) -0.030(7)
C122 0.083(12) 0.084(12) 0.081(12) 0.007(9) -0.008(9) -0.034(9)
C123 0.123(16) 0.120(16) 0.131(16) 0.008(9) -0.029(10) -0.055(10)
O10 0.095(15) 0.087(15) 0.098(15) 0.005(9) -0.018(9) -0.046(10)
C124 0.058(15) 0.053(15) 0.059(15) 0.001(9) -0.016(10) -0.026(10)
C125 0.059(14) 0.033(13) 0.051(14) -0.008(9) -0.007(9) -0.032(10)
O11 0.079(11) 0.076(11) 0.077(10) 0.000(8) -0.027(8) -0.024(8)
C126 0.081(14) 0.067(13) 0.072(13) -0.011(9) -0.021(9) -0.028(9)
C127 0.072(13) 0.057(12) 0.054(12) -0.007(9) -0.023(9) -0.020(9)
O12 0.087(15) 0.079(14) 0.094(15) -0.003(9) -0.018(9) -0.039(10)
C128 0.076(19) 0.075(19) 0.082(19) 0.002(10) -0.011(10) -0.032(11)
C129 0.065(17) 0.059(16) 0.065(17) -0.006(10) -0.012(10) -0.022(11)
O13 0.081(13) 0.069(13) 0.083(14) -0.002(9) -0.006(9) -0.045(10)
C130 0.046(14) 0.041(13) 0.038(13) 0.011(9) -0.006(9) -0.014(9)
C131 0.037(13) 0.040(13) 0.031(12) 0.006(9) -0.014(9) -0.006(9)

loop_
_atom_type_symbol
_atom_type_description
_atom_type_scat_dispersion_real
_atom_type_scat_dispersion_imag
_atom_type_scat_source
C C 0.0033 0.0016 'International Tables Vol C Tables 4.2.6.8 and 6.1.1.4'
H H 0.0000 0.0000 'International Tables Vol C Tables 4.2.6.8 and 6.1.1.4'
N N 0.0061 0.0033 'International Tables Vol C Tables 4.2.6.8 and 6.1.1.4'
O O 0.0106 0.0060 'International Tables Vol C Tables 4.2.6.8 and 6.1.1.4'
F F 0.0171 0.0103 'International Tables Vol C Tables 4.2.6.8 and 6.1.1.4'
Cl Cl 0.1484 0.1585 'International Tables Vol C Tables 4.2.6.8 and 6.1.1.4'
Ir Ir -1.4442 7.9887 'International Tables Vol C Tables 4.2.6.8 and 6.1.1.4'
Eu Eu -0.1578 3.6682 'International Tables Vol C Tables 4.2.6.8 and 6.1.1.4'

loop_
_geom_angle_atom_site_label_1
_geom_angle_atom_site_label_2
_geom_angle_atom_site_label_3
_geom_angle
_geom_angle_site_symmetry_1
_geom_angle_site_symmetry_3
_geom_angle_publ_flag
C1 Ir1 C12 85.3(7) . . ?
C1 Ir1 N2 94.4(7) . . ?
C12 Ir1 N2 79.6(8) . . ?
C1 Ir1 N1 81.3(8) . . ?
C12 Ir1 N1 95.2(8) . . ?
N2 Ir1 N1 173.5(7) . . ?
C1 Ir1 N3 96.1(7) . . ?
C12 Ir1 N3 176.2(8) . . ?
N2 Ir1 N3 96.8(6) . . ?
N1 Ir1 N3 88.4(6) . . ?
C1 Ir1 N4 172.5(6) . . ?
C12 Ir1 N4 101.7(7) . . ?
N2 Ir1 N4 84.5(6) . . ?
N1 Ir1 N4 100.4(6) . . ?
N3 Ir1 N4 76.8(6) . . ?
C51 Ir2 N6 80.2(7) . . ?
C51 Ir2 C40 81.7(7) . . ?
N6 Ir2 C40 96.6(7) . . ?
C51 Ir2 N5 95.7(7) . . ?
N6 Ir2 N5 175.6(6) . . ?
C40 Ir2 N5 81.1(7) . . ?
C51 Ir2 N7 95.0(7) . . ?
N6 Ir2 N7 88.2(6) . . ?
C40 Ir2 N7 173.6(6) . . ?
N5 Ir2 N7 93.8(6) . . ?
C51 Ir2 N8 172.2(7) . . ?
N6 Ir2 N8 95.5(6) . . ?
C40 Ir2 N8 105.3(6) . . ?
N5 Ir2 N8 88.7(6) . . ?
N7 Ir2 N8 78.3(6) . . ?
C79 Ir3 N10 92.2(6) . . ?
C79 Ir3 C90 87.5(8) . . ?
N10 Ir3 C90 80.7(7) . . ?
C79 Ir3 N9 80.9(7) . . ?
N10 Ir3 N9 171.1(6) . . ?
C90 Ir3 N9 93.4(7) . . ?
C79 Ir3 N11 93.1(6) . . ?
N10 Ir3 N11 97.1(6) . . ?
C90 Ir3 N11 177.7(7) . . ?
N9 Ir3 N11 88.8(6) . . ?
C79 Ir3 N12 170.0(7) . . ?
N10 Ir3 N12 86.5(6) . . ?
C90 Ir3 N12 102.0(8) . . ?
N9 Ir3 N12 101.2(6) . . ?
N11 Ir3 N12 77.2(6) . . ?
O5 Eu1 O3 118.5(4) . . ?
O5 Eu1 O1 119.2(4) . . ?
O3 Eu1 O1 116.1(4) . . ?
O5 Eu1 O2 76.5(4) . . ?
O3 Eu1 O2 147.3(5) . . ?
O1 Eu1 O2 72.1(5) . . ?
O5 Eu1 O4 145.2(5) . . ?
O3 Eu1 O4 72.0(5) . . ?
O1 Eu1 O4 76.4(5) . . ?
O2 Eu1 O4 80.1(5) . . ?
O5 Eu1 O6 72.0(4) . . ?
O3 Eu1 O6 75.3(4) . . ?
O1 Eu1 O6 148.3(5) . . ?
O2 Eu1 O6 83.4(5) . . ?
O4 Eu1 O6 80.0(5) . . ?
O5 Eu1 Cl1 81.6(4) . . ?
O3 Eu1 Cl1 82.1(3) . . ?
O1 Eu1 Cl1 81.2(4) . . ?
O2 Eu1 Cl1 130.4(4) . . ?
O4 Eu1 Cl1 133.1(4) . . ?
O6 Eu1 Cl1 130.5(4) . . ?
C35 O1 Eu1 130.3(13) . . ?
C37 O2 Eu1 135.3(12) . . ?
C74 O3 Eu1 132.1(12) . . ?
C76 O4 Eu1 129.2(14) . . ?
C113 O5 Eu1 132.0(13) . . ?
C115 O6 Eu1 130.6(12) . . ?
C2 C1 C6 119(2) . . ?
C2 C1 Ir1 128.9(18) . . ?
C6 C1 Ir1 111.9(14) . . ?
C1 C2 C3 120(2) . . ?
C1 C2 H2A 120.0 . . ?
C3 C2 H2A 120.0 . . ?
F1 C3 C4 119(2) . . ?
F1 C3 C2 117(2) . . ?
C4 C3 C2 124(2) . . ?
C5 C4 C3 115(2) . . ?
C5 C4 H4A 122.7 . . ?
C3 C4 H4A 122.7 . . ?
C4 C5 F2 114(2) . . ?
C4 C5 C6 125(2) . . ?
F2 C5 C6 121(2) . . ?
C5 C6 C1 116.9(19) . . ?
C5 C6 C7 127(2) . . ?
C1 C6 C7 116.5(19) . . ?
N1 C7 C8 118(2) . . ?
N1 C7 C6 116(2) . . ?
C8 C7 C6 126(2) . . ?
C9 C8 C7 119(2) . . ?
C9 C8 H8A 120.6 . . ?
C7 C8 H8A 120.6 . . ?
C10 C9 C8 118(2) . . ?
C10 C9 H9A 121.0 . . ?
C8 C9 H9A 121.0 . . ?
C11 C10 C9 120(2) . . ?
C11 C10 H10A 120.0 . . ?
C9 C10 H10A 120.0 . . ?
N1 C11 C10 121(2) . . ?
N1 C11 H11A 119.5 . . ?
C10 C11 H11A 119.5 . . ?
C17 C12 C13 119.3(17) . . ?
C17 C12 Ir1 113.8(15) . . ?
C13 C12 Ir1 126.5(14) . . ?
C14 C13 C12 116.4(17) . . ?
C14 C13 H13A 121.8 . . ?
C12 C13 H13A 121.8 . . ?
C15 C14 C13 126(2) . . ?
C15 C14 F3 120.2(18) . . ?
C13 C14 F3 114.1(16) . . ?
C14 C15 C16 117.2(19) . . ?
C14 C15 H15A 121.4 . . ?
C16 C15 H15A 121.4 . . ?
C15 C16 C17 123.7(18) . . ?
C15 C16 F4 115.0(16) . . ?
C17 C16 F4 121.2(16) . . ?
C16 C17 C12 117.7(18) . . ?
C16 C17 C18 124.6(18) . . ?
C12 C17 C18 117.6(17) . . ?
C19 C18 N2 122.3(17) . . ?
C19 C18 C17 127.8(18) . . ?
N2 C18 C17 109.7(17) . . ?
C18 C19 C20 119(2) . . ?
C18 C19 H19A 120.5 . . ?
C20 C19 H19A 120.5 . . ?
C19 C20 C21 121(2) . . ?
C19 C20 H20A 119.5 . . ?
C21 C20 H20A 119.5 . . ?
C22 C21 C20 117(2) . . ?
C22 C21 H21A 121.4 . . ?
C20 C21 H21A 121.4 . . ?
C21 C22 N2 124(2) . . ?
C21 C22 H22A 118.2 . . ?
N2 C22 H22A 118.2 . . ?
N3 C23 C24 122(2) . . ?
N3 C23 H23A 119.2 . . ?
C24 C23 H23A 119.2 . . ?
C23 C24 C25 119(2) . . ?
C23 C24 H24A 120.7 . . ?
C25 C24 H24A 120.7 . . ?
C26 C25 C24 118.4(19) . . ?
C26 C25 H25A 120.8 . . ?
C24 C25 H25A 120.8 . . ?
C25 C26 C34 119(2) . . ?
C25 C26 C27 121.5(19) . . ?
C34 C26 C27 119(2) . . ?
C28 C27 C26 122.0(19) . . ?
C28 C27 H27A 119.0 . . ?
C26 C27 H27A 119.0 . . ?
C27 C28 C29 118.8(19) . . ?
C27 C28 H28A 120.6 . . ?
C29 C28 H28A 120.6 . . ?
C33 C29 C30 116.2(18) . . ?
C33 C29 C28 120.9(18) . . ?
C30 C29 C28 122.9(19) . . ?
C31 C30 C29 121(2) . . ?
C31 C30 H30A 119.4 . . ?
C29 C30 H30A 119.4 . . ?
C30 C31 C32 117(2) . . ?
C30 C31 H31A 121.3 . . ?
C32 C31 H31A 121.3 . . ?
N4 C32 C31 120.6(18) . . ?
N4 C32 C35 124.4(17) . . ?
C31 C32 C35 114.6(16) . . ?
N4 C33 C29 124.0(18) . . ?
N4 C33 C34 117.4(18) . . ?
C29 C33 C34 118.2(17) . . ?
N3 C34 C26 122(2) . . ?
N3 C34 C33 116.8(19) . . ?
C26 C34 C33 121(2) . . ?
O1 C35 C36 131(2) . . ?
O1 C35 C32 114.9(18) . . ?
C36 C35 C32 114(2) . . ?
C37 C36 C35 120.8(19) . . ?
C37 C36 H36A 119.6 . . ?
C35 C36 H36A 119.6 . . ?
O2 C37 C36 124.7(19) . . ?
O2 C37 C38 114.6(17) . . ?
C36 C37 C38 121(2) . . ?
F6 C38 F5 108(2) . . ?
F6 C38 C37 112(2) . . ?
F5 C38 C37 112(2) . . ?
F6 C38 C39 106(2) . . ?
F5 C38 C39 104(2) . . ?
C37 C38 C39 114(2) . . ?
F8 C39 F9 110(2) . . ?
F8 C39 F7 107(2) . . ?
F9 C39 F7 107(3) . . ?
F8 C39 C38 113(3) . . ?
F9 C39 C38 110(2) . . ?
F7 C39 C38 110(2) . . ?
C41 C40 C45 122.7(18) . . ?
C41 C40 Ir2 123.9(14) . . ?
C45 C40 Ir2 112.6(14) . . ?
C42 C41 C40 116.3(19) . . ?
C42 C41 H41A 121.8 . . ?
C40 C41 H41A 121.8 . . ?
C43 C42 F10 119(2) . . ?
C43 C42 C41 122(2) . . ?
F10 C42 C41 118(2) . . ?
C44 C43 C42 120(2) . . ?
C44 C43 H43A 119.8 . . ?
C42 C43 H43A 119.8 . . ?
C43 C44 F11 117(2) . . ?
C43 C44 C45 123(2) . . ?
F11 C44 C45 119.2(18) . . ?
C44 C45 C40 115(2) . . ?
C44 C45 C46 129(2) . . ?
C40 C45 C46 116(2) . . ?
N5 C46 C45 116.6(18) . . ?
N5 C46 C47 120.7(18) . . ?
C45 C46 C47 123(2) . . ?
C48 C47 C46 117(2) . . ?
C48 C47 H47A 121.3 . . ?
C46 C47 H47A 121.3 . . ?
C49 C48 C47 120(2) . . ?
C49 C48 H48A 119.9 . . ?
C47 C48 H48A 119.9 . . ?
C48 C49 C50 118(2) . . ?
C48 C49 H49A 120.8 . . ?
C50 C49 H49A 120.8 . . ?
N5 C50 C49 125(2) . . ?
N5 C50 H50A 117.4 . . ?
C49 C50 H50A 117.4 . . ?
C56 C51 C52 120.9(16) . . ?
C56 C51 Ir2 115.3(13) . . ?
C52 C51 Ir2 123.7(15) . . ?
C53 C52 C51 115.9(17) . . ?
C53 C52 H52A 122.0 . . ?
C51 C52 H52A 122.0 . . ?
C54 C53 F12 118.9(19) . . ?
C54 C53 C52 124.4(19) . . ?
F12 C53 C52 117(2) . . ?
C53 C54 C55 118.3(19) . . ?
C53 C54 H54A 120.9 . . ?
C55 C54 H54A 120.9 . . ?
F13 C55 C56 124(2) . . ?
F13 C55 C54 115.6(19) . . ?
C56 C55 C54 120(2) . . ?
C51 C56 C55 120.7(17) . . ?
C51 C56 C57 116.0(17) . . ?
C55 C56 C57 123(2) . . ?
C58 C57 N6 117.4(19) . . ?
C58 C57 C56 129(2) . . ?
N6 C57 C56 113.6(19) . . ?
C59 C58 C57 122(2) . . ?
C59 C58 H58A 119.2 . . ?
C57 C58 H58A 119.2 . . ?
C58 C59 C60 121(2) . . ?
C58 C59 H59A 119.5 . . ?
C60 C59 H59A 119.5 . . ?
C59 C60 C61 117(2) . . ?
C59 C60 H60A 121.4 . . ?
C61 C60 H60A 121.4 . . ?
N6 C61 C60 124.3(19) . . ?
N6 C61 H61A 117.9 . . ?
C60 C61 H61A 117.9 . . ?
N7 C62 C63 119(2) . . ?
N7 C62 H62A 120.6 . . ?
C63 C62 H62A 120.6 . . ?
C64 C63 C62 121(2) . . ?
C64 C63 H63A 119.4 . . ?
C62 C63 H63A 119.4 . . ?
C63 C64 C65 121(2) . . ?
C63 C64 H64A 119.4 . . ?
C65 C64 H64A 119.4 . . ?
C64 C65 C73 116(2) . . ?
C64 C65 C66 124(2) . . ?
C73 C65 C66 120(2) . . ?
C67 C66 C65 120(2) . . ?
C67 C66 H66A 119.9 . . ?
C65 C66 H66A 119.9 . . ?
C66 C67 C68 122(2) . . ?
C66 C67 H67A 119.1 . . ?
C68 C67 H67A 119.1 . . ?
C69 C68 C72 117.8(19) . . ?
C69 C68 C67 123(2) . . ?
C72 C68 C67 119(2) . . ?
C70 C69 C68 117(2) . . ?
C70 C69 H69A 121.3 . . ?
C68 C69 H69A 121.3 . . ?
C69 C70 C71 123(2) . . ?
C69 C70 H70A 118.5 . . ?
C71 C70 H70A 118.5 . . ?
N8 C71 C70 120.1(19) . . ?
N8 C71 C74 121.1(18) . . ?
C70 C71 C74 118.2(17) . . ?
N8 C72 C68 122.7(18) . . ?
N8 C72 C73 119.8(17) . . ?
C68 C72 C73 117.5(18) . . ?
N7 C73 C65 124.1(18) . . ?
N7 C73 C72 114.6(18) . . ?
C65 C73 C72 121.1(18) . . ?
O3 C74 C75 125.7(19) . . ?
O3 C74 C71 117.7(17) . . ?
C75 C74 C71 116.4(18) . . ?
C74 C75 C76 122.5(19) . . ?
C74 C75 H75A 118.8 . . ?
C76 C75 H75A 118.8 . . ?
O4 C76 C75 129(2) . . ?
O4 C76 C77 113(2) . . ?
C75 C76 C77 119(2) . . ?
F14 C77 F15 104(2) . . ?
F14 C77 C78 112(2) . . ?
F15 C77 C78 99(2) . . ?
F14 C77 C76 116(2) . . ?
F15 C77 C76 109(2) . . ?
C78 C77 C76 115(2) . . ?
F18 C78 F16 107(3) . . ?
F18 C78 F17 111(3) . . ?
F16 C78 F17 112(3) . . ?
F18 C78 C77 115(3) . . ?
F16 C78 C77 111(2) . . ?
F17 C78 C77 101(3) . . ?
C80 C79 C84 117.9(19) . . ?
C80 C79 Ir3 128.6(15) . . ?
C84 C79 Ir3 113.3(12) . . ?
C79 C80 C81 121.5(19) . . ?
C79 C80 H80A 119.3 . . ?
C81 C80 H80A 119.3 . . ?
C82 C81 F19 118.8(19) . . ?
C82 C81 C80 121.8(19) . . ?
F19 C81 C80 119.2(19) . . ?
C81 C82 C83 119.2(19) . . ?
C81 C82 H82A 120.4 . . ?
C83 C82 H82A 120.4 . . ?
F20 C83 C82 117.3(19) . . ?
F20 C83 C84 122.1(16) . . ?
C82 C83 C84 120.4(18) . . ?
C83 C84 C79 119.0(17) . . ?
C83 C84 C85 122.8(18) . . ?
C79 C84 C85 118.2(18) . . ?
C86 C85 N9 124(2) . . ?
C86 C85 C84 127(2) . . ?
N9 C85 C84 108.9(17) . . ?
C85 C86 C87 116(2) . . ?
C85 C86 H86A 122.0 . . ?
C87 C86 H86A 122.0 . . ?
C88 C87 C86 120.4(19) . . ?
C88 C87 H87A 119.8 . . ?
C86 C87 H87A 119.8 . . ?
C89 C88 C87 119(2) . . ?
C89 C88 H88A 120.5 . . ?
C87 C88 H88A 120.5 . . ?
N9 C89 C88 122(2) . . ?
N9 C89 H89A 118.8 . . ?
C88 C89 H89A 118.8 . . ?
C91 C90 C95 116.3(19) . . ?
C91 C90 Ir3 128.6(15) . . ?
C95 C90 Ir3 115.0(15) . . ?
C92 C91 C90 121.9(18) . . ?
C92 C91 H91A 119.1 . . ?
C90 C91 H91A 119.1 . . ?
C91 C92 F21 120.6(17) . . ?
C91 C92 C93 123.3(16) . . ?
F21 C92 C93 116.1(15) . . ?
C94 C93 C92 114.2(17) . . ?
C94 C93 H93A 122.9 . . ?
C92 C93 H93A 122.9 . . ?
F22 C94 C95 121.1(19) . . ?
F22 C94 C93 114.5(17) . . ?
C95 C94 C93 124.3(19) . . ?
C94 C95 C90 119.9(19) . . ?
C94 C95 C96 125.7(17) . . ?
C90 C95 C96 114.5(17) . . ?
C97 C96 N10 124.8(18) . . ?
C97 C96 C95 124.8(18) . . ?
N10 C96 C95 110.4(16) . . ?
C98 C97 C96 117.3(19) . . ?
C98 C97 H97A 121.3 . . ?
C96 C97 H97A 121.3 . . ?
C97 C98 C99 121.8(19) . . ?
C97 C98 H98A 119.1 . . ?
C99 C98 H98A 119.1 . . ?
C100 C99 C98 115.4(18) . . ?
C100 C99 H99A 122.3 . . ?
C98 C99 H99A 122.3 . . ?
C99 C100 N10 127.2(19) . . ?
C99 C100 H10B 116.4 . . ?
N10 C100 H10B 116.4 . . ?
C102 C101 N11 121.7(19) . . ?
C102 C101 H10C 119.2 . . ?
N11 C101 H10C 119.2 . . ?
C101 C102 C103 119(2) . . ?
C101 C102 H10D 120.4 . . ?
C103 C102 H10D 120.4 . . ?
C104 C103 C102 119(2) . . ?
C104 C103 H10E 120.6 . . ?
C102 C103 H10E 120.6 . . ?
C112 C104 C103 119.3(18) . . ?
C112 C104 C105 120(2) . . ?
C103 C104 C105 121(2) . . ?
C106 C105 C104 122(2) . . ?
C106 C105 H10F 118.9 . . ?
C104 C105 H10F 118.9 . . ?
C105 C106 C107 118.1(19) . . ?
C105 C106 H10G 121.0 . . ?
C107 C106 H10G 121.0 . . ?
C111 C107 C108 116(2) . . ?
C111 C107 C106 122(2) . . ?
C108 C107 C106 122.8(19) . . ?
C109 C108 C107 119(2) . . ?
C109 C108 H10H 120.7 . . ?
C107 C108 H10H 120.7 . . ?
C108 C109 C110 124(2) . . ?
C108 C109 H10I 118.1 . . ?
C110 C109 H10I 118.1 . . ?
N12 C110 C109 120.8(19) . . ?
N12 C110 C113 119(2) . . ?
C109 C110 C113 120(2) . . ?
C107 C111 N12 128(2) . . ?
C107 C111 C112 120(2) . . ?
N12 C111 C112 112.7(17) . . ?
N11 C112 C104 122.3(18) . . ?
N11 C112 C111 119.8(17) . . ?
C104 C112 C111 117.9(17) . . ?
O5 C113 C114 126.8(19) . . ?
O5 C113 C110 114.7(17) . . ?
C114 C113 C110 118.1(16) . . ?
C115 C114 C113 119.9(18) . . ?
C115 C114 H11B 120.0 . . ?
C113 C114 H11B 120.0 . . ?
O6 C115 C114 129.8(19) . . ?
O6 C115 C116 111.0(18) . . ?
C114 C115 C116 119.1(17) . . ?
F23 C116 F24 107.0(16) . . ?
F23 C116 C117 108.1(19) . . ?
F24 C116 C117 111(2) . . ?
F23 C116 C115 107.0(17) . . ?
F24 C116 C115 108.3(17) . . ?
C117 C116 C115 115.2(18) . . ?
F26 C117 F27 110(3) . . ?
F26 C117 F25 110(2) . . ?
F27 C117 F25 107(2) . . ?
F26 C117 C116 112(2) . . ?
F27 C117 C116 110(2) . . ?
F25 C117 C116 108(2) . . ?
C7 N1 C11 124(2) . . ?
C7 N1 Ir1 113.9(16) . . ?
C11 N1 Ir1 122.5(16) . . ?
C22 N2 C18 116.6(16) . . ?
C22 N2 Ir1 124.7(14) . . ?
C18 N2 Ir1 118.7(12) . . ?
C23 N3 C34 119.8(17) . . ?
C23 N3 Ir1 125.3(14) . . ?
C34 N3 Ir1 114.7(14) . . ?
C32 N4 C33 119.2(19) . . ?
C32 N4 Ir1 127.3(13) . . ?
C33 N4 Ir1 112.8(12) . . ?
C50 N5 C46 117.8(17) . . ?
C50 N5 Ir2 129.1(15) . . ?
C46 N5 Ir2 113.1(12) . . ?
C61 N6 C57 118.5(18) . . ?
C61 N6 Ir2 126.6(14) . . ?
C57 N6 Ir2 114.8(13) . . ?
C62 N7 C73 118.5(18) . . ?
C62 N7 Ir2 125.5(13) . . ?
C73 N7 Ir2 115.6(14) . . ?
C71 N8 C72 118.8(17) . . ?
C71 N8 Ir2 129.8(13) . . ?
C72 N8 Ir2 111.4(12) . . ?
C89 N9 C85 118.1(17) . . ?
C89 N9 Ir3 123.3(15) . . ?
C85 N9 Ir3 118.5(13) . . ?
C100 N10 C96 113.3(16) . . ?
C100 N10 Ir3 127.3(13) . . ?
C96 N10 Ir3 119.3(12) . . ?
C112 N11 C101 118.8(16) . . ?
C112 N11 Ir3 115.2(13) . . ?
C101 N11 Ir3 126.0(13) . . ?
C110 N12 C111 113.0(17) . . ?
C110 N12 Ir3 131.4(14) . . ?
C111 N12 Ir3 114.7(13) . . ?
C118 O7 H7A 109.5 . . ?
O7 C118 C119 112.3(18) . . ?
O7 C118 H11C 109.2 . . ?
C119 C118 H11C 109.2 . . ?
O7 C118 H11D 109.2 . . ?
C119 C118 H11D 109.2 . . ?
H11C C118 H11D 107.9 . . ?
C118 C119 H11E 109.5 . . ?
C118 C119 H11F 109.5 . . ?
H11E C119 H11F 109.5 . . ?
C118 C119 H11G 109.5 . . ?
H11E C119 H11G 109.5 . . ?
H11F C119 H11G 109.5 . . ?
C120 O8 H8B 109.5 . . ?
O8 C120 C121 100(2) . . ?
O8 C120 H12A 111.7 . . ?
C121 C120 H12A 111.7 . . ?
O8 C120 H12B 111.7 . . ?
C121 C120 H12B 111.7 . . ?
H12A C120 H12B 109.5 . . ?
C120 C121 H12C 109.5 . . ?
C120 C121 H12D 109.5 . . ?
H12C C121 H12D 109.5 . . ?
C120 C121 H12E 109.5 . . ?
H12C C121 H12E 109.5 . . ?
H12D C121 H12E 109.5 . . ?
C122 O9 H9B 109.5 . . ?
O9 C122 C123 110(2) . . ?
O9 C122 H12F 109.8 . . ?
C123 C122 H12F 109.8 . . ?
O9 C122 H12G 109.8 . . ?
C123 C122 H12G 109.8 . . ?
H12F C122 H12G 108.2 . . ?
C122 C123 H12H 109.5 . . ?
C122 C123 H12I 109.5 . . ?
H12H C123 H12I 109.5 . . ?
C122 C123 H12J 109.5 . . ?
H12H C123 H12J 109.5 . . ?
H12I C123 H12J 109.5 . . ?
C124 O10 H10J 109.5 . . ?
O10 C124 C125 91(3) . . ?
O10 C124 H12K 113.5 . . ?
C125 C124 H12K 113.5 . . ?
O10 C124 H12L 113.5 . . ?
C125 C124 H12L 113.5 . . ?
H12K C124 H12L 110.8 . . ?
C124 C125 H12M 109.5 . . ?
C124 C125 H12N 109.5 . . ?
H12M C125 H12N 109.5 . . ?
C124 C125 H12O 109.5 . . ?
H12M C125 H12O 109.5 . . ?
H12N C125 H12O 109.5 . . ?
C126 O11 H11H 109.5 . . ?
O11 C126 C127 102(2) . . ?
O11 C126 H12P 111.4 . . ?
C127 C126 H12P 111.4 . . ?
O11 C126 H12Q 111.4 . . ?
C127 C126 H12Q 111.4 . . ?
H12P C126 H12Q 109.2 . . ?
C126 C127 H12R 109.5 . . ?
C126 C127 H12S 109.5 . . ?
H12R C127 H12S 109.5 . . ?
C126 C127 H12T 109.5 . . ?
H12R C127 H12T 109.5 . . ?
H12S C127 H12T 109.5 . . ?
C128 O12 H12U 109.5 . . ?
O12 C128 C129 110(4) . . ?
O12 C128 H12V 109.7 . . ?
C129 C128 H12V 109.7 . . ?
O12 C128 H12W 109.7 . . ?
C129 C128 H12W 109.7 . . ?
H12V C128 H12W 108.2 . . ?
C128 C129 H12X 109.5 . . ?
C128 C129 H12Y 109.5 . . ?
H12X C129 H12Y 109.5 . . ?
C128 C129 H12Z 109.5 . . ?
H12X C129 H12Z 109.5 . . ?
H12Y C129 H12Z 109.5 . . ?
C130 O13 H13B 109.5 . . ?
O13 C130 C131 112(3) . . ?
O13 C130 H13C 109.1 . . ?
C131 C130 H13C 109.1 . . ?
O13 C130 H13D 109.1 . . ?
C131 C130 H13D 109.1 . . ?
H13C C130 H13D 107.9 . . ?
C130 C131 H13E 109.5 . . ?
C130 C131 H13F 109.5 . . ?
H13E C131 H13F 109.5 . . ?
C130 C131 H13G 109.5 . . ?
H13E C131 H13G 109.5 . . ?
H13F C131 H13G 109.5 . . ?

loop_
_geom_bond_atom_site_label_1
_geom_bond_atom_site_label_2
_geom_bond_distance
_geom_bond_site_symmetry_2
_geom_bond_publ_flag
Ir1 C1 2.00(2) . ?
Ir1 C12 2.02(2) . ?
Ir1 N2 2.048(15) . ?
Ir1 N1 2.081(17) . ?
Ir1 N3 2.168(15) . ?
Ir1 N4 2.191(18) . ?
Ir2 C51 2.024(18) . ?
Ir2 N6 2.030(16) . ?
Ir2 C40 2.050(18) . ?
Ir2 N5 2.070(16) . ?
Ir2 N7 2.159(16) . ?
Ir2 N8 2.204(15) . ?
Ir3 C79 2.01(2) . ?
Ir3 N10 2.016(14) . ?
Ir3 C90 2.02(2) . ?
Ir3 N9 2.075(15) . ?
Ir3 N11 2.173(15) . ?
Ir3 N12 2.212(16) . ?
Eu1 O5 2.372(13) . ?
Eu1 O3 2.377(13) . ?
Eu1 O1 2.382(13) . ?
Eu1 O2 2.392(15) . ?
Eu1 O4 2.405(14) . ?
Eu1 O6 2.406(12) . ?
Eu1 Cl1 2.610(6) . ?
O1 C35 1.21(3) . ?
O2 C37 1.28(2) . ?
O3 C74 1.24(2) . ?
O4 C76 1.26(2) . ?
O5 C113 1.27(2) . ?
O6 C115 1.30(2) . ?
C1 C2 1.34(3) . ?
C1 C6 1.43(3) . ?
C2 C3 1.41(3) . ?
C2 H2A 0.9500 . ?
C3 F1 1.38(2) . ?
C3 C4 1.39(3) . ?
C4 C5 1.34(3) . ?
C4 H4A 0.9500 . ?
C5 F2 1.37(3) . ?
C5 C6 1.42(3) . ?
C6 C7 1.44(3) . ?
C7 N1 1.31(3) . ?
C7 C8 1.44(3) . ?
C8 C9 1.42(3) . ?
C8 H8A 0.9500 . ?
C9 C10 1.39(3) . ?
C9 H9A 0.9500 . ?
C10 C11 1.35(3) . ?
C10 H10A 0.9500 . ?
C11 N1 1.35(3) . ?
C11 H11A 0.9500 . ?
C12 C17 1.42(3) . ?
C12 C13 1.45(3) . ?
C13 C14 1.35(3) . ?
C13 H13A 0.9500 . ?
C14 C15 1.35(3) . ?
C14 F3 1.40(2) . ?
C15 C16 1.37(3) . ?
C15 H15A 0.9500 . ?
C16 C17 1.37(2) . ?
C16 F4 1.41(2) . ?
C17 C18 1.47(3) . ?
C18 C19 1.38(3) . ?
C18 N2 1.39(2) . ?
C19 C20 1.38(3) . ?
C19 H19A 0.9500 . ?
C20 C21 1.40(3) . ?
C20 H20A 0.9500 . ?
C21 C22 1.38(3) . ?
C21 H21A 0.9500 . ?
C22 N2 1.39(3) . ?
C22 H22A 0.9500 . ?
C23 N3 1.31(2) . ?
C23 C24 1.41(3) . ?
C23 H23A 0.9500 . ?
C24 C25 1.41(3) . ?
C24 H24A 0.9500 . ?
C25 C26 1.37(3) . ?
C25 H25A 0.9500 . ?
C26 C34 1.39(3) . ?
C26 C27 1.41(3) . ?
C27 C28 1.39(3) . ?
C27 H27A 0.9500 . ?
C28 C29 1.44(2) . ?
C28 H28A 0.9500 . ?
C29 C33 1.40(3) . ?
C29 C30 1.43(3) . ?
C30 C31 1.38(3) . ?
C30 H30A 0.9500 . ?
C31 C32 1.46(3) . ?
C31 H31A 0.9500 . ?
C32 N4 1.35(2) . ?
C32 C35 1.55(3) . ?
C33 N4 1.35(2) . ?
C33 C34 1.46(3) . ?
C34 N3 1.34(3) . ?
C35 C36 1.43(3) . ?
C36 C37 1.38(2) . ?
C36 H36A 0.9500 . ?
C37 C38 1.50(3) . ?
C38 F6 1.32(3) . ?
C38 F5 1.36(3) . ?
C38 C39 1.57(4) . ?
C39 F8 1.32(3) . ?
C39 F9 1.34(3) . ?
C39 F7 1.36(3) . ?
C40 C41 1.42(2) . ?
C40 C45 1.42(3) . ?
C41 C42 1.39(3) . ?
C41 H41A 0.9500 . ?
C42 C43 1.37(3) . ?
C42 F10 1.38(2) . ?
C43 C44 1.33(3) . ?
C43 H43A 0.9500 . ?
C44 F11 1.36(3) . ?
C44 C45 1.39(3) . ?
C45 C46 1.43(3) . ?
C46 N5 1.39(3) . ?
C46 C47 1.43(3) . ?
C47 C48 1.41(3) . ?
C47 H47A 0.9500 . ?
C48 C49 1.37(3) . ?
C48 H48A 0.9500 . ?
C49 C50 1.38(3) . ?
C49 H49A 0.9500 . ?
C50 N5 1.31(2) . ?
C50 H50A 0.9500 . ?
C51 C56 1.38(3) . ?
C51 C52 1.44(2) . ?
C52 C53 1.39(3) . ?
C52 H52A 0.9500 . ?
C53 C54 1.37(3) . ?
C53 F12 1.38(2) . ?
C54 C55 1.41(3) . ?
C54 H54A 0.9500 . ?
C55 F13 1.32(2) . ?
C55 C56 1.39(3) . ?
C56 C57 1.44(3) . ?
C57 C58 1.42(3) . ?
C57 N6 1.42(2) . ?
C58 C59 1.37(3) . ?
C58 H58A 0.9500 . ?
C59 C60 1.38(3) . ?
C59 H59A 0.9500 . ?
C60 C61 1.40(3) . ?
C60 H60A 0.9500 . ?
C61 N6 1.35(2) . ?
C61 H61A 0.9500 . ?
C62 N7 1.33(3) . ?
C62 C63 1.42(3) . ?
C62 H62A 0.9500 . ?
C63 C64 1.35(3) . ?
C63 H63A 0.9500 . ?
C64 C65 1.36(3) . ?
C64 H64A 0.9500 . ?
C65 C73 1.40(3) . ?
C65 C66 1.42(3) . ?
C66 C67 1.39(3) . ?
C66 H66A 0.9500 . ?
C67 C68 1.46(3) . ?
C67 H67A 0.9500 . ?
C68 C69 1.41(3) . ?
C68 C72 1.43(3) . ?
C69 C70 1.36(3) . ?
C69 H69A 0.9500 . ?
C70 C71 1.42(3) . ?
C70 H70A 0.9500 . ?
C71 N8 1.32(2) . ?
C71 C74 1.50(3) . ?
C72 N8 1.38(2) . ?
C72 C73 1.49(3) . ?
C73 N7 1.38(2) . ?
C74 C75 1.39(3) . ?
C75 C76 1.40(3) . ?
C75 H75A 0.9500 . ?
C76 C77 1.55(3) . ?
C77 F14 1.28(3) . ?
C77 F15 1.43(3) . ?
C77 C78 1.51(4) . ?
C78 F18 1.32(3) . ?
C78 F16 1.37(3) . ?
C78 F17 1.39(3) . ?
C79 C80 1.38(2) . ?
C79 C84 1.43(3) . ?
C80 C81 1.39(3) . ?
C80 H80A 0.9500 . ?
C81 C82 1.33(3) . ?
C81 F19 1.34(2) . ?
C82 C83 1.41(3) . ?
C82 H82A 0.9500 . ?
C83 F20 1.36(2) . ?
C83 C84 1.41(3) . ?
C84 C85 1.52(3) . ?
C85 C86 1.38(3) . ?
C85 N9 1.38(3) . ?
C86 C87 1.41(3) . ?
C86 H86A 0.9500 . ?
C87 C88 1.40(3) . ?
C87 H87A 0.9500 . ?
C88 C89 1.37(3) . ?
C88 H88A 0.9500 . ?
C89 N9 1.34(2) . ?
C89 H89A 0.9500 . ?
C90 C91 1.39(3) . ?
C90 C95 1.43(3) . ?
C91 C92 1.36(3) . ?
C91 H91A 0.9500 . ?
C92 F21 1.386(19) . ?
C92 C93 1.41(2) . ?
C93 C94 1.38(3) . ?
C93 H93A 0.9500 . ?
C94 F22 1.35(2) . ?
C94 C95 1.38(3) . ?
C95 C96 1.54(3) . ?
C96 C97 1.37(3) . ?
C96 N10 1.38(2) . ?
C97 C98 1.37(3) . ?
C97 H97A 0.9500 . ?
C98 C99 1.40(3) . ?
C98 H98A 0.9500 . ?
C99 C100 1.36(3) . ?
C99 H99A 0.9500 . ?
C100 N10 1.37(2) . ?
C100 H10B 0.9500 . ?
C101 C102 1.37(3) . ?
C101 N11 1.39(3) . ?
C101 H10C 0.9500 . ?
C102 C103 1.43(3) . ?
C102 H10D 0.9500 . ?
C103 C104 1.39(3) . ?
C103 H10E 0.9500 . ?
C104 C112 1.38(3) . ?
C104 C105 1.43(3) . ?
C105 C106 1.38(3) . ?
C105 H10F 0.9500 . ?
C106 C107 1.44(3) . ?
C106 H10G 0.9500 . ?
C107 C111 1.35(3) . ?
C107 C108 1.43(3) . ?
C108 C109 1.33(3) . ?
C108 H10H 0.9500 . ?
C109 C110 1.40(3) . ?
C109 H10I 0.9500 . ?
C110 N12 1.37(3) . ?
C110 C113 1.48(3) . ?
C111 N12 1.44(3) . ?
C111 C112 1.50(3) . ?
C112 N11 1.36(2) . ?
C113 C114 1.42(3) . ?
C114 C115 1.39(3) . ?
C114 H11B 0.9500 . ?
C115 C116 1.60(3) . ?
C116 F23 1.35(2) . ?
C116 F24 1.37(2) . ?
C116 C117 1.50(3) . ?
C117 F26 1.30(3) . ?
C117 F27 1.33(3) . ?
C117 F25 1.34(3) . ?
Cl3 Cl3" 2.36(3) . ?
O7 C118 1.453(10) . ?
O7 H7A 0.8400 . ?
C118 C119 1.515(10) . ?
C118 H11C 0.9900 . ?
C118 H11D 0.9900 . ?
C119 H11E 0.9800 . ?
C119 H11F 0.9800 . ?
C119 H11G 0.9800 . ?
O8 C120 1.447(10) . ?
O8 H8B 0.8400 . ?
C120 C121 1.509(10) . ?
C120 H12A 0.9900 . ?
C120 H12B 0.9900 . ?
C121 H12C 0.9800 . ?
C121 H12D 0.9800 . ?
C121 H12E 0.9800 . ?
O9 C122 1.448(10) . ?
O9 H9B 0.8400 . ?
C122 C123 1.519(10) . ?
C122 H12F 0.9900 . ?
C122 H12G 0.9900 . ?
C123 H12H 0.9800 . ?
C123 H12I 0.9800 . ?
C123 H12J 0.9800 . ?
O10 C124 1.446(10) . ?
O10 H10J 0.8400 . ?
C124 C125 1.510(10) . ?
C124 H12K 0.9900 . ?
C124 H12L 0.9900 . ?
C125 H12M 0.9800 . ?
C125 H12N 0.9800 . ?
C125 H12O 0.9800 . ?
O11 C126 1.454(10) . ?
O11 H11H 0.8400 . ?
C126 C127 1.512(10) . ?
C126 H12P 0.9900 . ?
C126 H12Q 0.9900 . ?
C127 H12R 0.9800 . ?
C127 H12S 0.9800 . ?
C127 H12T 0.9800 . ?
O12 C128 1.451(10) . ?
O12 H12U 0.8400 . ?
C128 C129 1.512(10) . ?
C128 H12V 0.9900 . ?
C128 H12W 0.9900 . ?
C129 H12X 0.9800 . ?
C129 H12Y 0.9800 . ?
C129 H12Z 0.9800 . ?
O13 C130 1.446(10) . ?
O13 H13B 0.8400 . ?
C130 C131 1.510(10) . ?
C130 H13C 0.9900 . ?
C130 H13D 0.9900 . ?
C131 H13E 0.9800 . ?
C131 H13F 0.9800 . ?
C131 H13G 0.9800 . ?

loop_
_geom_torsion_atom_site_label_1
_geom_torsion_atom_site_label_2
_geom_torsion_atom_site_label_3
_geom_torsion_atom_site_label_4
_geom_torsion
_geom_torsion_site_symmetry_1
_geom_torsion_site_symmetry_2
_geom_torsion_site_symmetry_3
_geom_torsion_site_symmetry_4
_geom_torsion_publ_flag
O5 Eu1 O1 C35 87.9(18) . . . . ?
O3 Eu1 O1 C35 -120.3(17) . . . . ?
O2 Eu1 O1 C35 25.4(17) . . . . ?
O4 Eu1 O1 C35 -58.4(18) . . . . ?
O6 Eu1 O1 C35 -15(2) . . . . ?
Cl1 Eu1 O1 C35 163.1(18) . . . . ?
O5 Eu1 O2 C37 -147(2) . . . . ?
O3 Eu1 O2 C37 91(2) . . . . ?
O1 Eu1 O2 C37 -19.4(19) . . . . ?
O4 Eu1 O2 C37 59(2) . . . . ?
O6 Eu1 O2 C37 140(2) . . . . ?
Cl1 Eu1 O2 C37 -80(2) . . . . ?
O5 Eu1 O3 C74 -111.2(15) . . . . ?
O1 Eu1 O3 C74 96.8(16) . . . . ?
O2 Eu1 O3 C74 -1(2) . . . . ?
O4 Eu1 O3 C74 32.5(15) . . . . ?
O6 Eu1 O3 C74 -51.6(15) . . . . ?
Cl1 Eu1 O3 C74 172.8(16) . . . . ?
O5 Eu1 O4 C76 86.0(19) . . . . ?
O3 Eu1 O4 C76 -28.2(16) . . . . ?
O1 Eu1 O4 C76 -151.8(18) . . . . ?
O2 Eu1 O4 C76 134.4(17) . . . . ?
O6 Eu1 O4 C76 49.4(17) . . . . ?
Cl1 Eu1 O4 C76 -88.1(17) . . . . ?
O3 Eu1 O5 C113 94.2(16) . . . . ?
O1 Eu1 O5 C113 -114.6(16) . . . . ?
O2 Eu1 O5 C113 -54.4(16) . . . . ?
O4 Eu1 O5 C113 -5.2(19) . . . . ?
O6 Eu1 O5 C113 32.9(15) . . . . ?
Cl1 Eu1 O5 C113 170.4(16) . . . . ?
O5 Eu1 O6 C115 -21.7(17) . . . . ?
O3 Eu1 O6 C115 -148.8(18) . . . . ?
O1 Eu1 O6 C115 95.1(19) . . . . ?
O2 Eu1 O6 C115 56.3(17) . . . . ?
O4 Eu1 O6 C115 137.4(18) . . . . ?
Cl1 Eu1 O6 C115 -83.1(17) . . . . ?
C12 Ir1 C1 C2 90.6(18) . . . . ?
N2 Ir1 C1 C2 11.5(17) . . . . ?
N1 Ir1 C1 C2 -173.4(18) . . . . ?
N3 Ir1 C1 C2 -85.9(17) . . . . ?
N4 Ir1 C1 C2 -70(6) . . . . ?
C12 Ir1 C1 C6 -90.1(13) . . . . ?
N2 Ir1 C1 C6 -169.3(12) . . . . ?
N1 Ir1 C1 C6 5.9(12) . . . . ?
N3 Ir1 C1 C6 93.4(13) . . . . ?
N4 Ir1 C1 C6 110(5) . . . . ?
C6 C1 C2 C3 3(3) . . . . ?
Ir1 C1 C2 C3 -177.8(14) . . . . ?
C1 C2 C3 F1 -177.5(17) . . . . ?
C1 C2 C3 C4 -2(3) . . . . ?
F1 C3 C4 C5 177.3(18) . . . . ?
C2 C3 C4 C5 1(3) . . . . ?
C3 C4 C5 F2 -178.3(18) . . . . ?
C3 C4 C5 C6 -3(3) . . . . ?
C4 C5 C6 C1 4(3) . . . . ?
F2 C5 C6 C1 179.6(17) . . . . ?
C4 C5 C6 C7 -174(2) . . . . ?
F2 C5 C6 C7 1(3) . . . . ?
C2 C1 C6 C5 -4(3) . . . . ?
Ir1 C1 C6 C5 176.4(14) . . . . ?
C2 C1 C6 C7 174.7(17) . . . . ?
Ir1 C1 C6 C7 -5(2) . . . . ?
C5 C6 C7 N1 177.8(19) . . . . ?
C1 C6 C7 N1 -1(3) . . . . ?
C5 C6 C7 C8 -2(3) . . . . ?
C1 C6 C7 C8 178.9(17) . . . . ?
N1 C7 C8 C9 -7(3) . . . . ?
C6 C7 C8 C9 172.8(18) . . . . ?
C7 C8 C9 C10 3(3) . . . . ?
C8 C9 C10 C11 4(3) . . . . ?
C9 C10 C11 N1 -7(3) . . . . ?
C1 Ir1 C12 C17 -91.6(15) . . . . ?
N2 Ir1 C12 C17 3.7(14) . . . . ?
N1 Ir1 C12 C17 -172.3(14) . . . . ?
N3 Ir1 C12 C17 20(12) . . . . ?
N4 Ir1 C12 C17 85.8(15) . . . . ?
C1 Ir1 C12 C13 81.1(18) . . . . ?
N2 Ir1 C12 C13 176.4(18) . . . . ?
N1 Ir1 C12 C13 0.3(18) . . . . ?
N3 Ir1 C12 C13 -167(10) . . . . ?
N4 Ir1 C12 C13 -101.5(17) . . . . ?
C17 C12 C13 C14 0(3) . . . . ?
Ir1 C12 C13 C14 -172.3(15) . . . . ?
C12 C13 C14 C15 -2(3) . . . . ?
C12 C13 C14 F3 178.7(17) . . . . ?
C13 C14 C15 C16 1(3) . . . . ?
F3 C14 C15 C16 -179.3(17) . . . . ?
C14 C15 C16 C17 1(3) . . . . ?
C14 C15 C16 F4 179.3(17) . . . . ?
C15 C16 C17 C12 -3(3) . . . . ?
F4 C16 C17 C12 179.1(17) . . . . ?
C15 C16 C17 C18 -179(2) . . . . ?
F4 C16 C17 C18 3(3) . . . . ?
C13 C12 C17 C16 2(3) . . . . ?
Ir1 C12 C17 C16 175.5(14) . . . . ?
C13 C12 C17 C18 179.0(18) . . . . ?
Ir1 C12 C17 C18 -8(2) . . . . ?
C16 C17 C18 C19 1(4) . . . . ?
C12 C17 C18 C19 -175(2) . . . . ?
C16 C17 C18 N2 -175.4(18) . . . . ?
C12 C17 C18 N2 8(3) . . . . ?
N2 C18 C19 C20 -1(3) . . . . ?
C17 C18 C19 C20 -177(2) . . . . ?
C18 C19 C20 C21 1(4) . . . . ?
C19 C20 C21 C22 0(4) . . . . ?
C20 C21 C22 N2 -2(3) . . . . ?
N3 C23 C24 C25 5(3) . . . . ?
C23 C24 C25 C26 -4(3) . . . . ?
C24 C25 C26 C34 5(3) . . . . ?
C24 C25 C26 C27 -177(2) . . . . ?
C25 C26 C27 C28 179(2) . . . . ?
C34 C26 C27 C28 -3(3) . . . . ?
C26 C27 C28 C29 0(3) . . . . ?
C27 C28 C29 C33 2(3) . . . . ?
C27 C28 C29 C30 -179.1(19) . . . . ?
C33 C29 C30 C31 2(3) . . . . ?
C28 C29 C30 C31 -177.4(19) . . . . ?
C29 C30 C31 C32 8(3) . . . . ?
C30 C31 C32 N4 -14(3) . . . . ?
C30 C31 C32 C35 158.9(18) . . . . ?
C30 C29 C33 N4 -8(3) . . . . ?
C28 C29 C33 N4 171.2(18) . . . . ?
C30 C29 C33 C34 179.5(17) . . . . ?
C28 C29 C33 C34 -1(3) . . . . ?
C25 C26 C34 N3 -7(3) . . . . ?
C27 C26 C34 N3 175.1(19) . . . . ?
C25 C26 C34 C33 -178.4(18) . . . . ?
C27 C26 C34 C33 3(3) . . . . ?
N4 C33 C34 N3 14(3) . . . . ?
C29 C33 C34 N3 -173.3(18) . . . . ?
N4 C33 C34 C26 -174.4(18) . . . . ?
C29 C33 C34 C26 -1(3) . . . . ?
Eu1 O1 C35 C36 -26(3) . . . . ?
Eu1 O1 C35 C32 150.8(12) . . . . ?
N4 C32 C35 O1 63(3) . . . . ?
C31 C32 C35 O1 -110(2) . . . . ?
N4 C32 C35 C36 -119.5(19) . . . . ?
C31 C32 C35 C36 68(2) . . . . ?
O1 C35 C36 C37 5(3) . . . . ?
C32 C35 C36 C37 -172.0(18) . . . . ?
Eu1 O2 C37 C36 11(3) . . . . ?
Eu1 O2 C37 C38 -167.2(15) . . . . ?
C35 C36 C37 O2 3(3) . . . . ?
C35 C36 C37 C38 -178(2) . . . . ?
O2 C37 C38 F6 -34(3) . . . . ?
C36 C37 C38 F6 148(2) . . . . ?
O2 C37 C38 F5 -155(2) . . . . ?
C36 C37 C38 F5 26(3) . . . . ?
O2 C37 C38 C39 87(3) . . . . ?
C36 C37 C38 C39 -91(3) . . . . ?
F6 C38 C39 F8 -60(3) . . . . ?
F5 C38 C39 F8 54(3) . . . . ?
C37 C38 C39 F8 176(2) . . . . ?
F6 C38 C39 F9 64(3) . . . . ?
F5 C38 C39 F9 177(2) . . . . ?
C37 C38 C39 F9 -60(3) . . . . ?
F6 C38 C39 F7 -179(2) . . . . ?
F5 C38 C39 F7 -66(2) . . . . ?
C37 C38 C39 F7 56(3) . . . . ?
C51 Ir2 C40 C41 77.6(16) . . . . ?
N6 Ir2 C40 C41 -1.4(15) . . . . ?
N5 Ir2 C40 C41 174.8(16) . . . . ?
N7 Ir2 C40 C41 137(6) . . . . ?
N8 Ir2 C40 C41 -99.1(15) . . . . ?
C51 Ir2 C40 C45 -92.2(15) . . . . ?
N6 Ir2 C40 C45 -171.3(14) . . . . ?
N5 Ir2 C40 C45 5.0(14) . . . . ?
N7 Ir2 C40 C45 -33(7) . . . . ?
N8 Ir2 C40 C45 91.1(14) . . . . ?
C45 C40 C41 C42 1(3) . . . . ?
Ir2 C40 C41 C42 -167.6(13) . . . . ?
C40 C41 C42 C43 2(3) . . . . ?
C40 C41 C42 F10 172.0(16) . . . . ?
F10 C42 C43 C44 -177(2) . . . . ?
C41 C42 C43 C44 -7(4) . . . . ?
C42 C43 C44 F11 179(2) . . . . ?
C42 C43 C44 C45 9(4) . . . . ?
C43 C44 C45 C40 -5(4) . . . . ?
F11 C44 C45 C40 -176(2) . . . . ?
C43 C44 C45 C46 173(2) . . . . ?
F11 C44 C45 C46 3(4) . . . . ?
C41 C40 C45 C44 0(3) . . . . ?
Ir2 C40 C45 C44 170.3(16) . . . . ?
C41 C40 C45 C46 -178.8(17) . . . . ?
Ir2 C40 C45 C46 -9(2) . . . . ?
C44 C45 C46 N5 -170(2) . . . . ?
C40 C45 C46 N5 9(3) . . . . ?
C44 C45 C46 C47 5(4) . . . . ?
C40 C45 C46 C47 -175.7(17) . . . . ?
N5 C46 C47 C48 1(3) . . . . ?
C45 C46 C47 C48 -174.0(19) . . . . ?
C46 C47 C48 C49 -4(3) . . . . ?
C47 C48 C49 C50 5(3) . . . . ?
C48 C49 C50 N5 -4(3) . . . . ?
N6 Ir2 C51 C56 2.6(14) . . . . ?
C40 Ir2 C51 C56 -95.6(15) . . . . ?
N5 Ir2 C51 C56 -175.7(14) . . . . ?
N7 Ir2 C51 C56 89.9(15) . . . . ?
N8 Ir2 C51 C56 60(5) . . . . ?
N6 Ir2 C51 C52 178.0(17) . . . . ?
C40 Ir2 C51 C52 79.8(17) . . . . ?
N5 Ir2 C51 C52 -0.3(17) . . . . ?
N7 Ir2 C51 C52 -94.7(17) . . . . ?
N8 Ir2 C51 C52 -125(5) . . . . ?
C56 C51 C52 C53 0(3) . . . . ?
Ir2 C51 C52 C53 -175.4(17) . . . . ?
C51 C52 C53 C54 1(4) . . . . ?
C51 C52 C53 F12 -179(2) . . . . ?
F12 C53 C54 C55 178(2) . . . . ?
C52 C53 C54 C55 -1(4) . . . . ?
C53 C54 C55 F13 176(2) . . . . ?
C53 C54 C55 C56 2(3) . . . . ?
C52 C51 C56 C55 1(3) . . . . ?
Ir2 C51 C56 C55 176.1(15) . . . . ?
C52 C51 C56 C57 -179.8(18) . . . . ?
Ir2 C51 C56 C57 -4(2) . . . . ?
F13 C55 C56 C51 -175.1(19) . . . . ?
C54 C55 C56 C51 -1(3) . . . . ?
F13 C55 C56 C57 5(3) . . . . ?
C54 C55 C56 C57 179(2) . . . . ?
C51 C56 C57 C58 -173(2) . . . . ?
C55 C56 C57 C58 6(3) . . . . ?
C51 C56 C57 N6 4(3) . . . . ?
C55 C56 C57 N6 -176.6(18) . . . . ?
N6 C57 C58 C59 0(3) . . . . ?
C56 C57 C58 C59 177(2) . . . . ?
C57 C58 C59 C60 0(3) . . . . ?
C58 C59 C60 C61 0(3) . . . . ?
C59 C60 C61 N6 0(3) . . . . ?
N7 C62 C63 C64 -6(3) . . . . ?
C62 C63 C64 C65 3(4) . . . . ?
C63 C64 C65 C73 2(3) . . . . ?
C63 C64 C65 C66 175(2) . . . . ?
C64 C65 C66 C67 -179(2) . . . . ?
C73 C65 C66 C67 -6(3) . . . . ?
C65 C66 C67 C68 6(3) . . . . ?
C66 C67 C68 C69 -179(2) . . . . ?
C66 C67 C68 C72 -6(3) . . . . ?
C72 C68 C69 C70 4(3) . . . . ?
C67 C68 C69 C70 176.6(19) . . . . ?
C68 C69 C70 C71 -2(3) . . . . ?
C69 C70 C71 N8 -1(3) . . . . ?
C69 C70 C71 C74 169.9(19) . . . . ?
C69 C68 C72 N8 -4(3) . . . . ?
C67 C68 C72 N8 -176.7(18) . . . . ?
C69 C68 C72 C73 179.5(18) . . . . ?
C67 C68 C72 C73 6(3) . . . . ?
C64 C65 C73 N7 -5(3) . . . . ?
C66 C65 C73 N7 -178(2) . . . . ?
C64 C65 C73 C72 -180(2) . . . . ?
C66 C65 C73 C72 7(3) . . . . ?
N8 C72 C73 N7 1(3) . . . . ?
C68 C72 C73 N7 177.9(18) . . . . ?
N8 C72 C73 C65 175.9(19) . . . . ?
C68 C72 C73 C65 -7(3) . . . . ?
Eu1 O3 C74 C75 -29(3) . . . . ?
Eu1 O3 C74 C71 146.1(14) . . . . ?
N8 C71 C74 O3 68(3) . . . . ?
C70 C71 C74 O3 -103(2) . . . . ?
N8 C71 C74 C75 -116(2) . . . . ?
C70 C71 C74 C75 72(2) . . . . ?
O3 C74 C75 C76 3(3) . . . . ?
C71 C74 C75 C76 -171.6(18) . . . . ?
Eu1 O4 C76 C75 22(3) . . . . ?
Eu1 O4 C76 C77 -155.1(14) . . . . ?
C74 C75 C76 O4 -1(3) . . . . ?
C74 C75 C76 C77 176.5(18) . . . . ?
O4 C76 C77 F14 138(2) . . . . ?
C75 C76 C77 F14 -39(3) . . . . ?
O4 C76 C77 F15 22(3) . . . . ?
C75 C76 C77 F15 -156(2) . . . . ?
O4 C76 C77 C78 -89(3) . . . . ?
C75 C76 C77 C78 94(3) . . . . ?
F14 C77 C78 F18 -175(2) . . . . ?
F15 C77 C78 F18 -65(3) . . . . ?
C76 C77 C78 F18 51(4) . . . . ?
F14 C77 C78 F16 -53(4) . . . . ?
F15 C77 C78 F16 57(3) . . . . ?
C76 C77 C78 F16 173(2) . . . . ?
F14 C77 C78 F17 66(3) . . . . ?
F15 C77 C78 F17 175(2) . . . . ?
C76 C77 C78 F17 -68(3) . . . . ?
N10 Ir3 C79 C80 10.1(17) . . . . ?
C90 Ir3 C79 C80 90.6(17) . . . . ?
N9 Ir3 C79 C80 -175.5(17) . . . . ?
N11 Ir3 C79 C80 -87.2(17) . . . . ?
N12 Ir3 C79 C80 -72(4) . . . . ?
N10 Ir3 C79 C84 -176.0(13) . . . . ?
C90 Ir3 C79 C84 -95.5(14) . . . . ?
N9 Ir3 C79 C84 -1.6(13) . . . . ?
N11 Ir3 C79 C84 86.7(13) . . . . ?
N12 Ir3 C79 C84 102(3) . . . . ?
C84 C79 C80 C81 -2(3) . . . . ?
Ir3 C79 C80 C81 171.6(14) . . . . ?
C79 C80 C81 C82 5(3) . . . . ?
C79 C80 C81 F19 179.9(17) . . . . ?
F19 C81 C82 C83 -178.1(17) . . . . ?
C80 C81 C82 C83 -3(3) . . . . ?
C81 C82 C83 F20 -177.9(18) . . . . ?
C81 C82 C83 C84 -1(3) . . . . ?
F20 C83 C84 C79 -179.8(16) . . . . ?
C82 C83 C84 C79 4(3) . . . . ?
F20 C83 C84 C85 0(3) . . . . ?
C82 C83 C84 C85 -176.5(18) . . . . ?
C80 C79 C84 C83 -2(3) . . . . ?
Ir3 C79 C84 C83 -176.5(14) . . . . ?
C80 C79 C84 C85 178.2(16) . . . . ?
Ir3 C79 C84 C85 4(2) . . . . ?
C83 C84 C85 C86 -5(3) . . . . ?
C79 C84 C85 C86 175.3(19) . . . . ?
C83 C84 C85 N9 176.2(17) . . . . ?
C79 C84 C85 N9 -4(2) . . . . ?
N9 C85 C86 C87 -3(3) . . . . ?
C84 C85 C86 C87 177.5(19) . . . . ?
C85 C86 C87 C88 5(3) . . . . ?
C86 C87 C88 C89 -4(3) . . . . ?
C87 C88 C89 N9 1(3) . . . . ?
C79 Ir3 C90 C91 87(2) . . . . ?
N10 Ir3 C90 C91 179(2) . . . . ?
N9 Ir3 C90 C91 6(2) . . . . ?
N11 Ir3 C90 C91 -166(17) . . . . ?
N12 Ir3 C90 C91 -96(2) . . . . ?
C79 Ir3 C90 C95 -88.8(15) . . . . ?
N10 Ir3 C90 C95 3.9(15) . . . . ?
N9 Ir3 C90 C95 -169.5(15) . . . . ?
N11 Ir3 C90 C95 18(20) . . . . ?
N12 Ir3 C90 C95 88.3(15) . . . . ?
C95 C90 C91 C92 2(3) . . . . ?
Ir3 C90 C91 C92 -173.6(16) . . . . ?
C90 C91 C92 F21 177.6(19) . . . . ?
C90 C91 C92 C93 -1(3) . . . . ?
C91 C92 C93 C94 -2(3) . . . . ?
F21 C92 C93 C94 179.8(17) . . . . ?
C92 C93 C94 F22 -179.3(17) . . . . ?
C92 C93 C94 C95 3(3) . . . . ?
F22 C94 C95 C90 -179.6(17) . . . . ?
C93 C94 C95 C90 -2(3) . . . . ?
F22 C94 C95 C96 0(3) . . . . ?
C93 C94 C95 C96 177.3(18) . . . . ?
C91 C90 C95 C94 0(3) . . . . ?
Ir3 C90 C95 C94 175.8(14) . . . . ?
C91 C90 C95 C96 180.0(17) . . . . ?
Ir3 C90 C95 C96 -4(2) . . . . ?
C94 C95 C96 C97 3(3) . . . . ?
C90 C95 C96 C97 -178(2) . . . . ?
C94 C95 C96 N10 -178.5(18) . . . . ?
C90 C95 C96 N10 1(2) . . . . ?
N10 C96 C97 C98 1(3) . . . . ?
C95 C96 C97 C98 179(2) . . . . ?
C96 C97 C98 C99 3(3) . . . . ?
C97 C98 C99 C100 -5(3) . . . . ?
C98 C99 C100 N10 3(3) . . . . ?
N11 C101 C102 C103 0(3) . . . . ?
C101 C102 C103 C104 0(3) . . . . ?
C102 C103 C104 C112 -1(3) . . . . ?
C102 C103 C104 C105 -178.5(19) . . . . ?
C112 C104 C105 C106 -4(3) . . . . ?
C103 C104 C105 C106 173.8(19) . . . . ?
C104 C105 C106 C107 1(3) . . . . ?
C105 C106 C107 C111 7(3) . . . . ?
C105 C106 C107 C108 -177.0(19) . . . . ?
C111 C107 C108 C109 4(3) . . . . ?
C106 C107 C108 C109 -172.5(19) . . . . ?
C107 C108 C109 C110 3(3) . . . . ?
C108 C109 C110 N12 -9(3) . . . . ?
C108 C109 C110 C113 165(2) . . . . ?
C108 C107 C111 N12 -5(3) . . . . ?
C106 C107 C111 N12 171.5(16) . . . . ?
C108 C107 C111 C112 171.5(16) . . . . ?
C106 C107 C111 C112 -12(3) . . . . ?
C103 C104 C112 N11 2(3) . . . . ?
C105 C104 C112 N11 179.7(17) . . . . ?
C103 C104 C112 C111 -179.0(17) . . . . ?
C105 C104 C112 C111 -2(3) . . . . ?
C107 C111 C112 N11 -171.8(16) . . . . ?
N12 C111 C112 N11 5(2) . . . . ?
C107 C111 C112 C104 9(2) . . . . ?
N12 C111 C112 C104 -173.7(15) . . . . ?
Eu1 O5 C113 C114 -32(3) . . . . ?
Eu1 O5 C113 C110 139.9(15) . . . . ?
N12 C110 C113 O5 70(2) . . . . ?
C109 C110 C113 O5 -105(2) . . . . ?
N12 C110 C113 C114 -117(2) . . . . ?
C109 C110 C113 C114 68(2) . . . . ?
O5 C113 C114 C115 3(3) . . . . ?
C110 C113 C114 C115 -168.5(19) . . . . ?
Eu1 O6 C115 C114 10(3) . . . . ?
Eu1 O6 C115 C116 -167.1(13) . . . . ?
C113 C114 C115 O6 8(3) . . . . ?
C113 C114 C115 C116 -175.7(18) . . . . ?
O6 C115 C116 F23 -160.3(17) . . . . ?
C114 C115 C116 F23 23(3) . . . . ?
O6 C115 C116 F24 -45(2) . . . . ?
C114 C115 C116 F24 137.6(18) . . . . ?
O6 C115 C116 C117 79(2) . . . . ?
C114 C115 C116 C117 -98(2) . . . . ?
F23 C116 C117 F26 -61(2) . . . . ?
F24 C116 C117 F26 -177.9(18) . . . . ?
C115 C116 C117 F26 59(3) . . . . ?
F23 C116 C117 F27 176.7(19) . . . . ?
F24 C116 C117 F27 60(3) . . . . ?
C115 C116 C117 F27 -64(3) . . . . ?
F23 C116 C117 F25 60(2) . . . . ?
F24 C116 C117 F25 -57(2) . . . . ?
C115 C116 C117 F25 179.9(18) . . . . ?
C8 C7 N1 C11 5(3) . . . . ?
C6 C7 N1 C11 -175.1(17) . . . . ?
C8 C7 N1 Ir1 -173.9(13) . . . . ?
C6 C7 N1 Ir1 6(2) . . . . ?
C10 C11 N1 C7 2(3) . . . . ?
C10 C11 N1 Ir1 -179.2(14) . . . . ?
C1 Ir1 N1 C7 -6.8(14) . . . . ?
C12 Ir1 N1 C7 77.6(14) . . . . ?
N2 Ir1 N1 C7 41(6) . . . . ?
N3 Ir1 N1 C7 -103.2(14) . . . . ?
N4 Ir1 N1 C7 -179.4(13) . . . . ?
C1 Ir1 N1 C11 174.4(16) . . . . ?
C12 Ir1 N1 C11 -101.2(15) . . . . ?
N2 Ir1 N1 C11 -138(5) . . . . ?
N3 Ir1 N1 C11 78.0(15) . . . . ?
N4 Ir1 N1 C11 1.8(15) . . . . ?
C21 C22 N2 C18 3(3) . . . . ?
C21 C22 N2 Ir1 -176.7(16) . . . . ?
C19 C18 N2 C22 -1(3) . . . . ?
C17 C18 N2 C22 175.7(17) . . . . ?
C19 C18 N2 Ir1 178.3(16) . . . . ?
C17 C18 N2 Ir1 -5(2) . . . . ?
C1 Ir1 N2 C22 -95.3(16) . . . . ?
C12 Ir1 N2 C22 -179.8(17) . . . . ?
N1 Ir1 N2 C22 -143(5) . . . . ?
N3 Ir1 N2 C22 1.3(17) . . . . ?
N4 Ir1 N2 C22 77.2(16) . . . . ?
C1 Ir1 N2 C18 85.2(15) . . . . ?
C12 Ir1 N2 C18 0.8(15) . . . . ?
N1 Ir1 N2 C18 38(6) . . . . ?
N3 Ir1 N2 C18 -178.1(15) . . . . ?
N4 Ir1 N2 C18 -102.2(15) . . . . ?
C24 C23 N3 C34 -7(3) . . . . ?
C24 C23 N3 Ir1 179.7(15) . . . . ?
C26 C34 N3 C23 8(3) . . . . ?
C33 C34 N3 C23 179.7(18) . . . . ?
C26 C34 N3 Ir1 -178.0(15) . . . . ?
C33 C34 N3 Ir1 -6(2) . . . . ?
C1 Ir1 N3 C23 -9.1(18) . . . . ?
C12 Ir1 N3 C23 -121(11) . . . . ?
N2 Ir1 N3 C23 -104.2(17) . . . . ?
N1 Ir1 N3 C23 72.0(17) . . . . ?
N4 Ir1 N3 C23 173.1(18) . . . . ?
C1 Ir1 N3 C34 177.0(14) . . . . ?
C12 Ir1 N3 C34 65(11) . . . . ?
N2 Ir1 N3 C34 81.8(14) . . . . ?
N1 Ir1 N3 C34 -102.0(14) . . . . ?
N4 Ir1 N3 C34 -0.8(13) . . . . ?
C31 C32 N4 C33 8(3) . . . . ?
C35 C32 N4 C33 -163.7(19) . . . . ?
C31 C32 N4 Ir1 -161.0(14) . . . . ?
C35 C32 N4 Ir1 27(3) . . . . ?
C29 C33 N4 C32 3(3) . . . . ?
C34 C33 N4 C32 175.5(16) . . . . ?
C29 C33 N4 Ir1 173.6(15) . . . . ?
C34 C33 N4 Ir1 -14(2) . . . . ?
C1 Ir1 N4 C32 161(5) . . . . ?
C12 Ir1 N4 C32 1.2(16) . . . . ?
N2 Ir1 N4 C32 79.4(15) . . . . ?
N1 Ir1 N4 C32 -96.4(15) . . . . ?
N3 Ir1 N4 C32 177.7(16) . . . . ?
C1 Ir1 N4 C33 -9(6) . . . . ?
C12 Ir1 N4 C33 -168.6(14) . . . . ?
N2 Ir1 N4 C33 -90.5(14) . . . . ?
N1 Ir1 N4 C33 93.8(14) . . . . ?
N3 Ir1 N4 C33 7.9(13) . . . . ?
C49 C50 N5 C46 1(3) . . . . ?
C49 C50 N5 Ir2 -178.9(14) . . . . ?
C45 C46 N5 C50 175.8(17) . . . . ?
C47 C46 N5 C50 0(3) . . . . ?
C45 C46 N5 Ir2 -4(2) . . . . ?
C47 C46 N5 Ir2 -179.9(14) . . . . ?
C51 Ir2 N5 C50 -99.9(17) . . . . ?
N6 Ir2 N5 C50 -123(8) . . . . ?
C40 Ir2 N5 C50 179.5(17) . . . . ?
N7 Ir2 N5 C50 -4.5(17) . . . . ?
N8 Ir2 N5 C50 73.7(17) . . . . ?
C51 Ir2 N5 C46 80.1(13) . . . . ?
N6 Ir2 N5 C46 57(9) . . . . ?
C40 Ir2 N5 C46 -0.5(13) . . . . ?
N7 Ir2 N5 C46 175.6(13) . . . . ?
N8 Ir2 N5 C46 -106.3(13) . . . . ?
C60 C61 N6 C57 0(3) . . . . ?
C60 C61 N6 Ir2 -175.4(16) . . . . ?
C58 C57 N6 C61 0(3) . . . . ?
C56 C57 N6 C61 -177.7(17) . . . . ?
C58 C57 N6 Ir2 175.9(14) . . . . ?
C56 C57 N6 Ir2 -2(2) . . . . ?
C51 Ir2 N6 C61 175.3(17) . . . . ?
C40 Ir2 N6 C61 -104.4(17) . . . . ?
N5 Ir2 N6 C61 -162(8) . . . . ?
N7 Ir2 N6 C61 79.8(17) . . . . ?
N8 Ir2 N6 C61 1.8(17) . . . . ?
C51 Ir2 N6 C57 -0.4(13) . . . . ?
C40 Ir2 N6 C57 79.9(14) . . . . ?
N5 Ir2 N6 C57 23(9) . . . . ?
N7 Ir2 N6 C57 -95.9(13) . . . . ?
N8 Ir2 N6 C57 -173.9(13) . . . . ?
C63 C62 N7 C73 3(3) . . . . ?
C63 C62 N7 Ir2 175.5(16) . . . . ?
C65 C73 N7 C62 3(3) . . . . ?
C72 C73 N7 C62 177.7(18) . . . . ?
C65 C73 N7 Ir2 -170.9(18) . . . . ?
C72 C73 N7 Ir2 4(2) . . . . ?
C51 Ir2 N7 C62 5.7(18) . . . . ?
N6 Ir2 N7 C62 85.8(17) . . . . ?
C40 Ir2 N7 C62 -53(7) . . . . ?
N5 Ir2 N7 C62 -90.4(18) . . . . ?
N8 Ir2 N7 C62 -178.2(18) . . . . ?
C51 Ir2 N7 C73 178.8(15) . . . . ?
N6 Ir2 N7 C73 -101.2(15) . . . . ?
C40 Ir2 N7 C73 120(6) . . . . ?
N5 Ir2 N7 C73 82.7(15) . . . . ?
N8 Ir2 N7 C73 -5.1(14) . . . . ?
C70 C71 N8 C72 2(3) . . . . ?
C74 C71 N8 C72 -169.3(17) . . . . ?
C70 C71 N8 Ir2 -175.1(13) . . . . ?
C74 C71 N8 Ir2 14(3) . . . . ?
C68 C72 N8 C71 1(3) . . . . ?
C73 C72 N8 C71 177.7(18) . . . . ?
C68 C72 N8 Ir2 178.1(15) . . . . ?
C73 C72 N8 Ir2 -5(2) . . . . ?
C51 Ir2 N8 C71 -147(5) . . . . ?
N6 Ir2 N8 C71 -90.8(17) . . . . ?
C40 Ir2 N8 C71 7.6(18) . . . . ?
N5 Ir2 N8 C71 88.0(17) . . . . ?
N7 Ir2 N8 C71 -177.8(18) . . . . ?
C51 Ir2 N8 C72 36(5) . . . . ?
N6 Ir2 N8 C72 92.3(13) . . . . ?
C40 Ir2 N8 C72 -169.3(13) . . . . ?
N5 Ir2 N8 C72 -88.9(13) . . . . ?
N7 Ir2 N8 C72 5.2(12) . . . . ?
C88 C89 N9 C85 0(3) . . . . ?
C88 C89 N9 Ir3 177.8(16) . . . . ?
C86 C85 N9 C89 1(3) . . . . ?
C84 C85 N9 C89 -179.6(16) . . . . ?
C86 C85 N9 Ir3 -176.8(15) . . . . ?
C84 C85 N9 Ir3 3(2) . . . . ?
C79 Ir3 N9 C89 -178.4(17) . . . . ?
N10 Ir3 N9 C89 -139(4) . . . . ?
C90 Ir3 N9 C89 -91.4(17) . . . . ?
N11 Ir3 N9 C89 88.3(16) . . . . ?
N12 Ir3 N9 C89 11.5(17) . . . . ?
C79 Ir3 N9 C85 -0.6(14) . . . . ?
N10 Ir3 N9 C85 38(5) . . . . ?
C90 Ir3 N9 C85 86.3(15) . . . . ?
N11 Ir3 N9 C85 -94.0(14) . . . . ?
N12 Ir3 N9 C85 -170.7(14) . . . . ?
C99 C100 N10 C96 0(3) . . . . ?
C99 C100 N10 Ir3 176.6(16) . . . . ?
C97 C96 N10 C100 -2(3) . . . . ?
C95 C96 N10 C100 178.9(16) . . . . ?
C97 C96 N10 Ir3 -178.9(16) . . . . ?
C95 C96 N10 Ir3 2(2) . . . . ?
C79 Ir3 N10 C100 -92.6(16) . . . . ?
C90 Ir3 N10 C100 -179.7(17) . . . . ?
N9 Ir3 N10 C100 -131(4) . . . . ?
N11 Ir3 N10 C100 0.8(16) . . . . ?
N12 Ir3 N10 C100 77.5(16) . . . . ?
C79 Ir3 N10 C96 83.8(14) . . . . ?
C90 Ir3 N10 C96 -3.4(14) . . . . ?
N9 Ir3 N10 C96 45(5) . . . . ?
N11 Ir3 N10 C96 177.2(14) . . . . ?
N12 Ir3 N10 C96 -106.2(14) . . . . ?
C104 C112 N11 C101 -2(3) . . . . ?
C111 C112 N11 C101 178.9(16) . . . . ?
C104 C112 N11 Ir3 178.7(14) . . . . ?
C111 C112 N11 Ir3 0(2) . . . . ?
C102 C101 N11 C112 2(3) . . . . ?
C102 C101 N11 Ir3 -179.7(15) . . . . ?
C79 Ir3 N11 C112 174.3(13) . . . . ?
N10 Ir3 N11 C112 81.7(13) . . . . ?
C90 Ir3 N11 C112 68(19) . . . . ?
N9 Ir3 N11 C112 -104.9(13) . . . . ?
N12 Ir3 N11 C112 -3.1(12) . . . . ?
C79 Ir3 N11 C101 -4.5(15) . . . . ?
N10 Ir3 N11 C101 -97.1(15) . . . . ?
C90 Ir3 N11 C101 -111(19) . . . . ?
N9 Ir3 N11 C101 76.4(15) . . . . ?
N12 Ir3 N11 C101 178.1(16) . . . . ?
C109 C110 N12 C111 8(2) . . . . ?
C113 C110 N12 C111 -167.1(15) . . . . ?
C109 C110 N12 Ir3 -160.1(15) . . . . ?
C113 C110 N12 Ir3 25(2) . . . . ?
C107 C111 N12 C110 -1(2) . . . . ?
C112 C111 N12 C110 -177.5(15) . . . . ?
C107 C111 N12 Ir3 169.1(14) . . . . ?
C112 C111 N12 Ir3 -7.4(17) . . . . ?
C79 Ir3 N12 C110 158(3) . . . . ?
N10 Ir3 N12 C110 75.5(16) . . . . ?
C90 Ir3 N12 C110 -4.2(18) . . . . ?
N9 Ir3 N12 C110 -100.2(16) . . . . ?
N11 Ir3 N12 C110 173.6(17) . . . . ?
C79 Ir3 N12 C111 -9(4) . . . . ?
N10 Ir3 N12 C111 -92.3(12) . . . . ?
C90 Ir3 N12 C111 -172.0(12) . . . . ?
N9 Ir3 N12 C111 92.0(12) . . . . ?
N11 Ir3 N12 C111 5.8(11) . . . . ?
